data_4118128
loop_
_publ_author_name
'Christopher J. Adams'
'Robin B. Bedford'
'Emma Carter'
'Nicholas J. Gower'
'Mairi F. Haddow'
'Jeremy N. Harvey'
'Michael Huwe'
'M. \'Angeles Cartes'
'Stephen M. Mansell'
'Carla Mendoza'
'Damien M. Murphy'
'Emily C. Neeve'
'Joshua Nunn'

_publ_section_title
;
 Iron(I) in Negishi Cross-Coupling Reactions
;
_journal_name_full 'Journal of the American Chemical Society'
_journal_page_first 10333
_journal_page_last 10336
_journal_paper_doi 10.1021/ja303250t
_journal_volume 134
_journal_year 2012
_chemical_formula_moiety '2(C60 H48 Br Fe P4), 4.72(C4 H8 O)'
_chemical_formula_sum 'C69.45 H66.9 Br Fe O2.36 P4'
_chemical_formula_weight 1198.93
_chemical_name_systematic
; 
 ? 
;
_space_group_IT_number 15
_symmetry_cell_setting monoclinic
_symmetry_space_group_name_Hall '-C 2yc'
_symmetry_space_group_name_H-M 'C 1 2/c 1'
_atom_sites_solution_hydrogens geom
_atom_sites_solution_primary direct
_atom_sites_solution_secondary difmap
_audit_creation_method SHELXL-97
_cell_angle_alpha 90.00
_cell_angle_beta 127.313(7)
_cell_angle_gamma 90.00
_cell_formula_units_Z 16
_cell_length_a 65.292(9)
_cell_length_b 10.4431(13)
_cell_length_c 42.546(6)
_cell_measurement_reflns_used 9120
_cell_measurement_temperature 100(2)
_cell_measurement_theta_max 25.74
_cell_measurement_theta_min 2.28
_cell_volume 23073(6)
_computing_cell_refinement 'Bruker Apex II'
_computing_data_collection 'Bruker Apex II'
_computing_data_reduction 'Bruker SAINT'
_computing_molecular_graphics 'Bruker ShelXTL'
_computing_publication_material 'Bruker ShelXTL'
_computing_structure_refinement 'SHELXL-97 (Sheldrick, 2008)'
_computing_structure_solution 'SHELXS-97 (Sheldrick, 2008)'
_diffrn_ambient_temperature 100(2)
_diffrn_measured_fraction_theta_full 0.990
_diffrn_measured_fraction_theta_max 0.990
_diffrn_measurement_device_type 'Bruker Apex II kappa CCD area detector'
_diffrn_measurement_method 'phi and omega scans'
_diffrn_radiation_monochromator graphite
_diffrn_radiation_source 'fine-focus sealed tube'
_diffrn_radiation_type MoK\a
_diffrn_radiation_wavelength 0.71073
_diffrn_reflns_av_R_equivalents 0.1223
_diffrn_reflns_av_sigmaI/netI 0.1043
_diffrn_reflns_limit_h_max 90
_diffrn_reflns_limit_h_min -91
_diffrn_reflns_limit_k_max 14
_diffrn_reflns_limit_k_min -14
_diffrn_reflns_limit_l_max 59
_diffrn_reflns_limit_l_min -59
_diffrn_reflns_number 255916
_diffrn_reflns_theta_full 29.91
_diffrn_reflns_theta_max 29.91
_diffrn_reflns_theta_min 0.78
_exptl_absorpt_coefficient_mu 1.113
_exptl_absorpt_correction_T_max 0.8016
_exptl_absorpt_correction_T_min 0.6995
_exptl_absorpt_correction_type multi-scan
_exptl_absorpt_process_details 'SADABS V2008/1'
_exptl_crystal_colour orange
_exptl_crystal_density_diffrn 1.381
_exptl_crystal_description block
_exptl_crystal_F_000 9976
_exptl_crystal_size_max 0.13
_exptl_crystal_size_mid 0.11
_exptl_crystal_size_min 0.08
_refine_diff_density_max 1.370
_refine_diff_density_min -0.904
_refine_diff_density_rms 0.111
_refine_ls_extinction_method none
_refine_ls_goodness_of_fit_ref 1.028
_refine_ls_hydrogen_treatment constr
_refine_ls_matrix_type full
_refine_ls_number_parameters 1514
_refine_ls_number_reflns 33060
_refine_ls_number_restraints 389
_refine_ls_restrained_S_all 1.031
_refine_ls_R_factor_all 0.1311
_refine_ls_R_factor_gt 0.0559
_refine_ls_shift/su_max 0.001
_refine_ls_shift/su_mean 0.000
_refine_ls_structure_factor_coef Fsqd
_refine_ls_weighting_details 'calc w=1/[\s^2^(Fo^2^)+(0.0648P)^2^+24.4648P] where P=(Fo^2^+2Fc^2^)/3'
_refine_ls_weighting_scheme calc
_refine_ls_wR_factor_gt 0.1225
_refine_ls_wR_factor_ref 0.1543
_reflns_number_gt 18470
_reflns_number_total 33060
_reflns_threshold_expression >2sigma(I)
_cod_data_source_file ja303250t_si_001_3.cif
_cod_data_source_block 8b
_cod_original_cell_volume 23072(5)
_cod_original_formula_sum 'C69.45 H66.90 Br Fe O2.36 P4'
_cod_database_code 4118128

loop_
_symmetry_equiv_pos_as_xyz
'x, y, z'
'-x, y, -z+1/2'
'x+1/2, y+1/2, z'
'-x+1/2, y+1/2, -z+1/2'
'-x, -y, -z'
'x, -y, z-1/2'
'-x+1/2, -y+1/2, -z'
'x+1/2, -y+1/2, z-1/2'

loop_
_atom_site_label
_atom_site_type_symbol
_atom_site_fract_x
_atom_site_fract_y
_atom_site_fract_z
_atom_site_U_iso_or_equiv
_atom_site_adp_type
_atom_site_occupancy
_atom_site_symmetry_multiplicity
_atom_site_calc_flag
_atom_site_refinement_flags
_atom_site_disorder_assembly
_atom_site_disorder_group
Fe1 Fe 0.065096(9) 0.23487(4) 0.453092(13) 0.01251(10) Uani 1 1 d . . .
Br1 Br 0.057702(8) 0.44877(3) 0.425709(12) 0.02886(10) Uani 1 1 d . . .
P1 P 0.041306(16) 0.28864(8) 0.47217(2) 0.01316(17) Uani 1 1 d . . .
P2 P 0.091802(16) 0.17170(8) 0.51564(2) 0.01346(17) Uani 1 1 d . . .
P3 P 0.089413(17) 0.18415(8) 0.43419(3) 0.01475(18) Uani 1 1 d . . .
P4 P 0.043212(17) 0.06172(8) 0.41746(3) 0.01375(17) Uani 1 1 d . . .
C1 C 0.04661(6) 0.1682(3) 0.50778(9) 0.0138(7) Uani 1 1 d . . .
C2 C 0.07185(6) 0.1183(3) 0.53036(10) 0.0153(7) Uani 1 1 d . . .
C3 C 0.07954(7) 0.0329(3) 0.56067(10) 0.0174(7) Uani 1 1 d . . .
H1 H 0.0966 0.0006 0.5764 0.021 Uiso 1 1 calc R . .
C4 C 0.06264(7) -0.0061(3) 0.56833(10) 0.0195(7) Uani 1 1 d . . .
H2 H 0.0681 -0.0651 0.5890 0.023 Uiso 1 1 calc R . .
C5 C 0.03784(7) 0.0415(3) 0.54566(10) 0.0197(7) Uani 1 1 d . . .
H3 H 0.0262 0.0139 0.5506 0.024 Uiso 1 1 calc R . .
C6 C 0.02979(7) 0.1291(3) 0.51577(10) 0.0177(7) Uani 1 1 d . . .
H4 H 0.0128 0.1626 0.5007 0.021 Uiso 1 1 calc R . .
C7 C 0.04743(6) 0.4340(3) 0.50161(10) 0.0161(7) Uani 1 1 d . . .
C8 C 0.03341(7) 0.4507(3) 0.51643(10) 0.0195(7) Uani 1 1 d . . .
H5 H 0.0199 0.3926 0.5089 0.023 Uiso 1 1 calc R . .
C9 C 0.03890(7) 0.5512(3) 0.54207(10) 0.0228(8) Uani 1 1 d . . .
H6 H 0.0293 0.5612 0.5520 0.027 Uiso 1 1 calc R . .
C10 C 0.05831(7) 0.6354(3) 0.55280(11) 0.0251(8) Uani 1 1 d . . .
H7 H 0.0624 0.7031 0.5707 0.030 Uiso 1 1 calc R . .
C11 C 0.07202(7) 0.6227(3) 0.53784(11) 0.0228(8) Uani 1 1 d . . .
H8 H 0.0851 0.6831 0.5449 0.027 Uiso 1 1 calc R . .
C12 C 0.06680(6) 0.5218(3) 0.51250(10) 0.0181(7) Uani 1 1 d . . .
H9 H 0.0765 0.5128 0.5026 0.022 Uiso 1 1 calc R . .
C13 C 0.00670(6) 0.3054(3) 0.43368(9) 0.0141(7) Uani 1 1 d . . .
C14 C -0.01035(6) 0.2018(3) 0.41932(10) 0.0172(7) Uani 1 1 d . . .
H10 H -0.0045 0.1215 0.4324 0.021 Uiso 1 1 calc R . .
C15 C -0.03574(7) 0.2158(4) 0.38605(11) 0.0228(8) Uani 1 1 d . . .
H11 H -0.0472 0.1451 0.3765 0.027 Uiso 1 1 calc R . .
C16 C -0.04428(7) 0.3317(4) 0.36685(11) 0.0246(8) Uani 1 1 d . . .
H12 H -0.0616 0.3405 0.3439 0.029 Uiso 1 1 calc R . .
C17 C -0.02775(7) 0.4354(4) 0.38084(10) 0.0231(8) Uani 1 1 d . . .
H13 H -0.0338 0.5154 0.3676 0.028 Uiso 1 1 calc R . .
C18 C -0.00252(7) 0.4228(3) 0.41410(10) 0.0180(7) Uani 1 1 d . . .
H14 H 0.0087 0.4947 0.4238 0.022 Uiso 1 1 calc R . .
C19 C 0.11060(6) 0.3033(3) 0.55038(10) 0.0152(7) Uani 1 1 d . . .
C20 C 0.11201(7) 0.3277(3) 0.58385(10) 0.0198(7) Uani 1 1 d . . .
H15 H 0.1033 0.2730 0.5901 0.024 Uiso 1 1 calc R . .
C21 C 0.12601(7) 0.4312(3) 0.60803(10) 0.0238(8) Uani 1 1 d . . .
H16 H 0.1266 0.4478 0.6305 0.029 Uiso 1 1 calc R . .
C22 C 0.13908(7) 0.5106(3) 0.59968(11) 0.0247(8) Uani 1 1 d . . .
H17 H 0.1486 0.5815 0.6163 0.030 Uiso 1 1 calc R . .
C23 C 0.13829(7) 0.4863(3) 0.56695(11) 0.0224(8) Uani 1 1 d . . .
H18 H 0.1475 0.5397 0.5614 0.027 Uiso 1 1 calc R . .
C24 C 0.12397(6) 0.3834(3) 0.54224(10) 0.0180(7) Uani 1 1 d . . .
H19 H 0.1233 0.3677 0.5196 0.022 Uiso 1 1 calc R . .
C25 C 0.11665(6) 0.0445(3) 0.53905(10) 0.0162(7) Uani 1 1 d . . .
C26 C 0.14157(7) 0.0630(3) 0.57357(10) 0.0200(7) Uani 1 1 d . . .
H20 H 0.1465 0.1451 0.5856 0.024 Uiso 1 1 calc R . .
C27 C 0.15928(7) -0.0362(4) 0.59060(12) 0.0278(9) Uani 1 1 d . . .
H21 H 0.1762 -0.0220 0.6141 0.033 Uiso 1 1 calc R . .
C28 C 0.15210(8) -0.1565(4) 0.57303(12) 0.0308(9) Uani 1 1 d . . .
H22 H 0.1641 -0.2250 0.5845 0.037 Uiso 1 1 calc R . .
C29 C 0.12738(7) -0.1766(3) 0.53878(11) 0.0260(8) Uani 1 1 d . . .
H23 H 0.1225 -0.2590 0.5269 0.031 Uiso 1 1 calc R . .
C30 C 0.10980(7) -0.0772(3) 0.52191(10) 0.0191(7) Uani 1 1 d . . .
H24 H 0.0929 -0.0918 0.4984 0.023 Uiso 1 1 calc R . .
C31 C 0.08879(7) 0.0093(3) 0.42948(10) 0.0164(7) Uani 1 1 d . . .
C32 C 0.06664(7) -0.0486(3) 0.42111(10) 0.0171(7) Uani 1 1 d . . .
C33 C 0.06410(7) -0.1819(3) 0.41675(11) 0.0226(8) Uani 1 1 d . . .
H25 H 0.0492 -0.2225 0.4113 0.027 Uiso 1 1 calc R . .
C34 C 0.08304(8) -0.2545(4) 0.42033(12) 0.0287(9) Uani 1 1 d . . .
H26 H 0.0812 -0.3449 0.4175 0.034 Uiso 1 1 calc R . .
C35 C 0.10487(8) -0.1965(4) 0.42809(12) 0.0296(9) Uani 1 1 d . . .
H27 H 0.1178 -0.2470 0.4304 0.036 Uiso 1 1 calc R . .
C36 C 0.10761(7) -0.0648(3) 0.43246(11) 0.0225(8) Uani 1 1 d . . .
H28 H 0.1224 -0.0248 0.4375 0.027 Uiso 1 1 calc R . .
C37 C 0.12332(7) 0.2318(3) 0.46668(10) 0.0198(7) Uani 1 1 d . . .
C38 C 0.14294(7) 0.1559(4) 0.49695(11) 0.0266(9) Uani 1 1 d . . .
H29 H 0.1391 0.0722 0.5007 0.032 Uiso 1 1 calc R . .
C39 C 0.16834(8) 0.2009(5) 0.52199(12) 0.0391(11) Uani 1 1 d . . .
H30 H 0.1818 0.1477 0.5422 0.047 Uiso 1 1 calc R . .
C40 C 0.17347(9) 0.3246(5) 0.51674(13) 0.0465(13) Uani 1 1 d . . .
H31 H 0.1906 0.3560 0.5335 0.056 Uiso 1 1 calc R . .
C41 C 0.15420(9) 0.4024(5) 0.48776(13) 0.0398(11) Uani 1 1 d . . .
H32 H 0.1580 0.4877 0.4850 0.048 Uiso 1 1 calc R . .
C42 C 0.12930(8) 0.3562(4) 0.46266(12) 0.0292(9) Uani 1 1 d . . .
H33 H 0.1161 0.4100 0.4424 0.035 Uiso 1 1 calc R . .
C43 C 0.08195(7) 0.2328(3) 0.38633(10) 0.0176(7) Uani 1 1 d . . .
C44 C 0.09970(7) 0.2054(4) 0.37906(11) 0.0247(8) Uani 1 1 d . . .
H34 H 0.1155 0.1649 0.3990 0.030 Uiso 1 1 calc R . .
C45 C 0.09459(8) 0.2363(4) 0.34326(12) 0.0330(9) Uani 1 1 d . . .
H35 H 0.1068 0.2164 0.3387 0.040 Uiso 1 1 calc R . .
C46 C 0.07182(8) 0.2957(4) 0.31433(11) 0.0315(9) Uani 1 1 d . . .
H36 H 0.0684 0.3183 0.2899 0.038 Uiso 1 1 calc R . .
C47 C 0.05391(8) 0.3227(4) 0.32066(11) 0.0297(9) Uani 1 1 d . . .
H37 H 0.0381 0.3631 0.3005 0.036 Uiso 1 1 calc R . .
C48 C 0.05887(7) 0.2908(3) 0.35671(10) 0.0232(8) Uani 1 1 d . . .
H38 H 0.0464 0.3090 0.3609 0.028 Uiso 1 1 calc R . .
C49 C 0.02081(6) 0.0920(3) 0.36384(10) 0.0169(7) Uani 1 1 d . . .
C50 C 0.01798(7) 0.0086(4) 0.33593(11) 0.0244(8) Uani 1 1 d . . .
H39 H 0.0281 -0.0670 0.3444 0.029 Uiso 1 1 calc R . .
C51 C 0.00052(8) 0.0349(4) 0.29581(11) 0.0327(9) Uani 1 1 d . . .
H40 H -0.0013 -0.0236 0.2771 0.039 Uiso 1 1 calc R . .
C52 C -0.01398(8) 0.1439(4) 0.28296(12) 0.0330(10) Uani 1 1 d . . .
H41 H -0.0256 0.1620 0.2555 0.040 Uiso 1 1 calc R . .
C53 C -0.01169(7) 0.2282(4) 0.31017(11) 0.0259(8) Uani 1 1 d . . .
H42 H -0.0220 0.3034 0.3014 0.031 Uiso 1 1 calc R . .
C54 C 0.00581(7) 0.2020(3) 0.35051(10) 0.0207(7) Uani 1 1 d . . .
H43 H 0.0075 0.2603 0.3691 0.025 Uiso 1 1 calc R . .
C55 C 0.02318(6) -0.0520(3) 0.42158(10) 0.0139(7) Uani 1 1 d . . .
C56 C -0.00209(7) -0.0827(3) 0.38986(10) 0.0197(7) Uani 1 1 d . . .
H44 H -0.0097 -0.0438 0.3649 0.024 Uiso 1 1 calc R . .
C57 C -0.01634(7) -0.1691(3) 0.39424(11) 0.0231(8) Uani 1 1 d . . .
H45 H -0.0336 -0.1876 0.3723 0.028 Uiso 1 1 calc R . .
C58 C -0.00584(7) -0.2280(3) 0.42981(11) 0.0213(8) Uani 1 1 d . . .
H46 H -0.0156 -0.2884 0.4325 0.026 Uiso 1 1 calc R . .
C59 C 0.01914(7) -0.1985(3) 0.46182(11) 0.0213(8) Uani 1 1 d . . .
H47 H 0.0265 -0.2382 0.4866 0.026 Uiso 1 1 calc R . .
C60 C 0.03347(7) -0.1112(3) 0.45783(10) 0.0175(7) Uani 1 1 d . . .
H48 H 0.0505 -0.0913 0.4801 0.021 Uiso 1 1 calc R . .
Fe2 Fe 0.180833(9) 0.98213(4) 0.290026(14) 0.01252(10) Uani 1 1 d . . .
Br2 Br 0.187433(8) 1.19436(3) 0.318139(12) 0.02804(10) Uani 1 1 d . . .
P5 P 0.153640(17) 0.93183(8) 0.30337(3) 0.01398(18) Uani 1 1 d . . .
P6 P 0.200911(17) 0.80862(8) 0.32647(3) 0.01410(17) Uani 1 1 d . . .
P7 P 0.156896(16) 0.92006(8) 0.22732(2) 0.01335(17) Uani 1 1 d . . .
P8 P 0.207298(16) 1.03608(8) 0.27586(3) 0.01321(17) Uani 1 1 d . . .
C61 C 0.15266(7) 0.7568(3) 0.30508(10) 0.0174(7) Uani 1 1 d . . .
C62 C 0.17587(7) 0.6984(3) 0.31760(10) 0.0161(7) Uani 1 1 d . . .
C63 C 0.17790(7) 0.5650(3) 0.32087(11) 0.0226(8) Uani 1 1 d . . .
H49 H 0.1936 0.5244 0.3299 0.027 Uiso 1 1 calc R . .
C64 C 0.15707(8) 0.4918(4) 0.31102(12) 0.0298(9) Uani 1 1 d . . .
H50 H 0.1584 0.4011 0.3126 0.036 Uiso 1 1 calc R . .
C65 C 0.13417(7) 0.5505(3) 0.29883(12) 0.0274(9) Uani 1 1 d . . .
H51 H 0.1199 0.4996 0.2920 0.033 Uiso 1 1 calc R . .
C66 C 0.13209(7) 0.6826(3) 0.29659(11) 0.0219(8) Uani 1 1 d . . .
H52 H 0.1167 0.7226 0.2893 0.026 Uiso 1 1 calc R . .
C67 C 0.12046(6) 0.9899(3) 0.26846(10) 0.0175(7) Uani 1 1 d . . .
C68 C 0.10088(7) 0.9222(4) 0.23563(10) 0.0219(8) Uani 1 1 d . . .
H53 H 0.1038 0.8369 0.2315 0.026 Uiso 1 1 calc R . .
C69 C 0.07696(7) 0.9786(4) 0.20878(11) 0.0283(9) Uani 1 1 d . . .
H54 H 0.0637 0.9313 0.1863 0.034 Uiso 1 1 calc R . .
C70 C 0.07206(7) 1.1026(4) 0.21418(12) 0.0319(10) Uani 1 1 d . . .
H55 H 0.0556 1.1401 0.1959 0.038 Uiso 1 1 calc R . .
C71 C 0.09170(7) 1.1706(4) 0.24680(11) 0.0280(9) Uani 1 1 d . . .
H56 H 0.0887 1.2562 0.2506 0.034 Uiso 1 1 calc R . .
C72 C 0.11569(7) 1.1160(3) 0.27397(11) 0.0229(8) Uani 1 1 d . . .
H57 H 0.1289 1.1638 0.2963 0.027 Uiso 1 1 calc R . .
C73 C 0.15886(7) 0.9725(3) 0.35023(10) 0.0174(7) Uani 1 1 d . . .
C74 C 0.14044(7) 0.9312(4) 0.35466(11) 0.0236(8) Uani 1 1 d . . .
H58 H 0.1259 0.8846 0.3339 0.028 Uiso 1 1 calc R . .
C75 C 0.14312(8) 0.9571(4) 0.38887(12) 0.0314(9) Uani 1 1 d . . .
H59 H 0.1306 0.9270 0.3918 0.038 Uiso 1 1 calc R . .
C76 C 0.16422(8) 1.0276(4) 0.41911(11) 0.0316(9) Uani 1 1 d . . .
H60 H 0.1659 1.0480 0.4424 0.038 Uiso 1 1 calc R . .
C77 C 0.18243(8) 1.0670(4) 0.41497(11) 0.0308(9) Uani 1 1 d . . .
H61 H 0.1970 1.1133 0.4358 0.037 Uiso 1 1 calc R . .
C78 C 0.18003(7) 1.0403(3) 0.38067(11) 0.0231(8) Uani 1 1 d . . .
H62 H 0.1928 1.0686 0.3782 0.028 Uiso 1 1 calc R . .
C79 C 0.21980(6) 0.8417(3) 0.37972(10) 0.0180(7) Uani 1 1 d . . .
C80 C 0.21758(7) 0.7714(4) 0.40516(11) 0.0243(8) Uani 1 1 d . . .
H63 H 0.2066 0.6986 0.3955 0.029 Uiso 1 1 calc R . .
C81 C 0.23121(8) 0.8062(4) 0.44462(11) 0.0331(10) Uani 1 1 d . . .
H64 H 0.2291 0.7587 0.4615 0.040 Uiso 1 1 calc R . .
C82 C 0.24779(8) 0.9091(4) 0.45943(12) 0.0359(10) Uani 1 1 d . . .
H65 H 0.2571 0.9324 0.4864 0.043 Uiso 1 1 calc R . .
C83 C 0.25085(8) 0.9786(4) 0.43478(11) 0.0303(9) Uani 1 1 d . . .
H66 H 0.2626 1.0484 0.4450 0.036 Uiso 1 1 calc R . .
C84 C 0.23673(7) 0.9458(3) 0.39511(10) 0.0214(8) Uani 1 1 d . . .
H67 H 0.2386 0.9948 0.3782 0.026 Uiso 1 1 calc R . .
C85 C 0.22308(6) 0.6981(3) 0.32639(10) 0.0153(7) Uani 1 1 d . . .
C86 C 0.24783(7) 0.6734(3) 0.36049(11) 0.0240(8) Uani 1 1 d . . .
H68 H 0.2532 0.7093 0.3849 0.029 Uiso 1 1 calc R . .
C87 C 0.26475(7) 0.5969(4) 0.35924(11) 0.0280(9) Uani 1 1 d . . .
H69 H 0.2816 0.5821 0.3827 0.034 Uiso 1 1 calc R . .
C88 C 0.25711(7) 0.5426(3) 0.32416(12) 0.0264(9) Uani 1 1 d . . .
H70 H 0.2687 0.4899 0.3234 0.032 Uiso 1 1 calc R . .
C89 C 0.23249(7) 0.5650(3) 0.28990(11) 0.0254(8) Uani 1 1 d . . .
H71 H 0.2271 0.5280 0.2656 0.030 Uiso 1 1 calc R . .
C90 C 0.21578(7) 0.6416(3) 0.29134(11) 0.0213(8) Uani 1 1 d . . .
H72 H 0.1989 0.6560 0.2678 0.026 Uiso 1 1 calc R . .
C91 C 0.17911(6) 0.8654(3) 0.21689(10) 0.0156(7) Uani 1 1 d . . .
C92 C 0.20428(6) 0.9146(3) 0.24214(10) 0.0153(7) Uani 1 1 d . . .
C93 C 0.22258(7) 0.8765(3) 0.23747(10) 0.0198(7) Uani 1 1 d . . .
H73 H 0.2396 0.9097 0.2545 0.024 Uiso 1 1 calc R . .
C94 C 0.21619(7) 0.7894(3) 0.20789(11) 0.0211(8) Uani 1 1 d . . .
H74 H 0.2289 0.7619 0.2053 0.025 Uiso 1 1 calc R . .
C95 C 0.19119(7) 0.7430(3) 0.18229(11) 0.0220(8) Uani 1 1 d . . .
H75 H 0.1867 0.6856 0.1617 0.026 Uiso 1 1 calc R . .
C96 C 0.17281(7) 0.7807(3) 0.18687(10) 0.0184(7) Uani 1 1 d . . .
H76 H 0.1557 0.7486 0.1694 0.022 Uiso 1 1 calc R . .
C97 C 0.14026(6) 1.0535(3) 0.19222(10) 0.0161(7) Uani 1 1 d . . .
C98 C 0.14184(7) 1.0772(3) 0.16140(10) 0.0203(7) Uani 1 1 d . . .
H77 H 0.1514 1.0208 0.1571 0.024 Uiso 1 1 calc R . .
C99 C 0.12954(7) 1.1828(3) 0.13697(10) 0.0250(8) Uani 1 1 d . . .
H78 H 0.1310 1.1992 0.1164 0.030 Uiso 1 1 calc R . .
C100 C 0.11518(7) 1.2643(3) 0.14231(11) 0.0249(8) Uani 1 1 d . . .
H79 H 0.1068 1.3366 0.1256 0.030 Uiso 1 1 calc R . .
C101 C 0.11308(7) 1.2393(3) 0.17224(11) 0.0234(8) Uani 1 1 d . . .
H80 H 0.1029 1.2936 0.1756 0.028 Uiso 1 1 calc R . .
C102 C 0.12577(6) 1.1357(3) 0.19734(10) 0.0176(7) Uani 1 1 d . . .
H81 H 0.1245 1.1208 0.2182 0.021 Uiso 1 1 calc R . .
C103 C 0.13164(6) 0.7955(3) 0.20078(10) 0.0160(7) Uani 1 1 d . . .
C104 C 0.10743(7) 0.8183(3) 0.16484(10) 0.0197(7) Uani 1 1 d . . .
H82 H 0.1033 0.9014 0.1535 0.024 Uiso 1 1 calc R . .
C105 C 0.08948(7) 0.7211(4) 0.14574(11) 0.0237(8) Uani 1 1 d . . .
H83 H 0.0733 0.7377 0.1212 0.028 Uiso 1 1 calc R . .
C106 C 0.09492(8) 0.5997(4) 0.16209(12) 0.0286(9) Uani 1 1 d . . .
H84 H 0.0825 0.5332 0.1490 0.034 Uiso 1 1 calc R . .
C107 C 0.11894(8) 0.5762(4) 0.19812(11) 0.0266(8) Uani 1 1 d . . .
H85 H 0.1229 0.4932 0.2095 0.032 Uiso 1 1 calc R . .
C108 C 0.13697(7) 0.6725(3) 0.21718(10) 0.0183(7) Uani 1 1 d . . .
H86 H 0.1532 0.6554 0.2417 0.022 Uiso 1 1 calc R . .
C109 C 0.20170(6) 1.1802(3) 0.24609(10) 0.0164(7) Uani 1 1 d . . .
C110 C 0.21453(7) 1.1897(3) 0.22928(10) 0.0207(8) Uani 1 1 d . . .
H87 H 0.2267 1.1261 0.2349 0.025 Uiso 1 1 calc R . .
C111 C 0.20977(7) 1.2902(4) 0.20455(11) 0.0276(9) Uani 1 1 d . . .
H88 H 0.2184 1.2943 0.1930 0.033 Uiso 1 1 calc R . .
C112 C 0.19234(7) 1.3852(4) 0.19657(11) 0.0277(9) Uani 1 1 d . . .
H89 H 0.1892 1.4548 0.1798 0.033 Uiso 1 1 calc R . .
C113 C 0.17972(7) 1.3778(3) 0.21313(11) 0.0273(9) Uani 1 1 d . . .
H90 H 0.1679 1.4431 0.2078 0.033 Uiso 1 1 calc R . .
C114 C 0.18412(7) 1.2755(3) 0.23765(10) 0.0217(8) Uani 1 1 d . . .
H91 H 0.1751 1.2710 0.2486 0.026 Uiso 1 1 calc R . .
C115 C 0.24160(6) 1.0566(3) 0.31621(10) 0.0154(7) Uani 1 1 d . . .
C116 C 0.25892(7) 0.9537(3) 0.33204(10) 0.0200(7) Uani 1 1 d . . .
H92 H 0.2532 0.8711 0.3205 0.024 Uiso 1 1 calc R . .
C117 C 0.28443(7) 0.9725(4) 0.36470(10) 0.0226(8) Uani 1 1 d . . .
H93 H 0.2961 0.9026 0.3751 0.027 Uiso 1 1 calc R . .
C118 C 0.29296(7) 1.0914(4) 0.38219(11) 0.0248(8) Uani 1 1 d . . .
H94 H 0.3104 1.1034 0.4044 0.030 Uiso 1 1 calc R . .
C119 C 0.27584(7) 1.1934(4) 0.36713(10) 0.0231(8) Uani 1 1 d . . .
H95 H 0.2815 1.2751 0.3794 0.028 Uiso 1 1 calc R . .
C120 C 0.25045(7) 1.1765(3) 0.33412(10) 0.0181(7) Uani 1 1 d . . .
H96 H 0.2390 1.2474 0.3236 0.022 Uiso 1 1 calc R . .
O1 O 0.08130(6) 0.7887(3) 0.29445(10) 0.0509(9) Uani 1 1 d D . .
C121 C 0.06990(10) 0.9156(5) 0.28723(15) 0.0496(13) Uani 1 1 d D . .
H97A H 0.0552 0.9262 0.2590 0.060 Uiso 1 1 calc R . .
H98B H 0.0828 0.9830 0.2948 0.060 Uiso 1 1 calc R . .
C122 C 0.06109(10) 0.9231(5) 0.31204(17) 0.0562(14) Uani 1 1 d D . .
H99C H 0.0459 0.9802 0.3000 0.067 Uiso 1 1 calc R . .
H100 H 0.0750 0.9548 0.3389 0.067 Uiso 1 1 calc R . .
C123 C 0.05425(11) 0.7889(5) 0.31330(16) 0.0588(15) Uani 1 1 d D . .
H101 H 0.0373 0.7651 0.2887 0.071 Uiso 1 1 calc R . .
H102 H 0.0542 0.7737 0.3363 0.071 Uiso 1 1 calc R . .
C124 C 0.07565(10) 0.7181(5) 0.31732(16) 0.0542(13) Uani 1 1 d D . .
H103 H 0.0910 0.7141 0.3454 0.065 Uiso 1 1 calc R . .
H104 H 0.0702 0.6297 0.3071 0.065 Uiso 1 1 calc R . .
O2 O 0.19209(12) 0.5490(5) 0.43361(16) 0.0632(15) Uani 0.724(4) 1 d P A 1
C125 C 0.18664(18) 0.4320(10) 0.4410(3) 0.089(3) Uani 0.724(4) 1 d P A 1
H105 H 0.1883 0.4335 0.4657 0.107 Uiso 0.724(4) 1 calc PR A 1
H106 H 0.1984 0.3659 0.4434 0.107 Uiso 0.724(4) 1 calc PR A 1
C126 C 0.1576(5) 0.404(2) 0.4038(7) 0.083(6) Uani 0.724(4) 1 d P A 1
H107 H 0.1565 0.3735 0.3808 0.100 Uiso 0.724(4) 1 calc PR A 1
H108 H 0.1492 0.3413 0.4102 0.100 Uiso 0.724(4) 1 calc PR A 1
C127 C 0.16784(14) 0.6194(8) 0.4047(2) 0.057(2) Uani 0.724(4) 1 d P A 1
H109 H 0.1658 0.6335 0.3799 0.068 Uiso 0.724(4) 1 calc PR A 1
H110 H 0.1681 0.7037 0.4155 0.068 Uiso 0.724(4) 1 calc PR A 1
C128 C 0.14601(18) 0.5387(12) 0.3968(3) 0.081(4) Uani 0.724(4) 1 d P A 1
H111 H 0.1302 0.5493 0.3694 0.097 Uiso 0.724(4) 1 calc PR A 1
H112 H 0.1422 0.5585 0.4156 0.097 Uiso 0.724(4) 1 calc PR A 1
O3 O 0.1439(2) 0.6287(9) 0.4138(4) 0.040(3) Uani 0.276(4) 1 d P A 2
C129 C 0.1715(5) 0.648(2) 0.4316(10) 0.088(8) Uani 0.276(4) 1 d PU A 2
H12A H 0.1820 0.6694 0.4600 0.106 Uiso 0.276(4) 1 calc PR A 2
H12B H 0.1740 0.7140 0.4174 0.106 Uiso 0.276(4) 1 calc PR A 2
C130 C 0.1770(4) 0.5083(19) 0.4241(9) 0.072(6) Uani 0.276(4) 1 d PU A 2
H113 H 0.1828 0.5156 0.4073 0.086 Uiso 0.276(4) 1 calc PR A 2
H114 H 0.1917 0.4732 0.4499 0.086 Uiso 0.276(4) 1 calc PR A 2
C131 C 0.1584(9) 0.424(4) 0.4078(12) 0.038(5) Uani 0.276(4) 1 d PU A 2
H115 H 0.1605 0.3661 0.4280 0.046 Uiso 0.276(4) 1 calc PR A 2
H116 H 0.1580 0.3727 0.3879 0.046 Uiso 0.276(4) 1 calc PR A 2
C132 C 0.1318(3) 0.5103(14) 0.3866(5) 0.031(4) Uani 0.276(4) 1 d PU A 2
H117 H 0.1241 0.5312 0.3588 0.037 Uiso 0.276(4) 1 calc PR A 2
H118 H 0.1189 0.4679 0.3881 0.037 Uiso 0.276(4) 1 calc PR A 2
O4 O 0.03448(9) 0.5154(4) 0.23442(12) 0.0777(12) Uani 0.50 1 d PU B 1
C133 C 0.0096(3) 0.5822(17) 0.2056(5) 0.079(4) Uani 0.50 1 d PDU B 1
H119 H -0.0049 0.5221 0.1957 0.095 Uiso 0.50 1 calc PR B 1
H120 H 0.0077 0.6543 0.2188 0.095 Uiso 0.50 1 calc PR B 1
C134 C 0.0087(3) 0.6285(19) 0.1738(4) 0.078(4) Uani 0.50 1 d PDU B 1
H121 H -0.0029 0.7033 0.1609 0.094 Uiso 0.50 1 calc PR B 1
H122 H 0.0036 0.5613 0.1539 0.094 Uiso 0.50 1 calc PR B 1
C135 C 0.0388(3) 0.6675(10) 0.1987(4) 0.068(3) Uani 0.50 1 d PDU B 1
H123 H 0.0439 0.6775 0.1812 0.081 Uiso 0.50 1 calc PR B 1
H124 H 0.0427 0.7475 0.2138 0.081 Uiso 0.50 1 calc PR B 1
C136 C 0.0520(3) 0.5504(12) 0.2263(4) 0.058(3) Uani 0.50 1 d PDU B 1
H125 H 0.0541 0.4798 0.2130 0.070 Uiso 0.50 1 calc PR B 1
H126 H 0.0690 0.5736 0.2509 0.070 Uiso 0.50 1 calc PR B 1
O5 O 0.03448(9) 0.5154(4) 0.23442(12) 0.0777(12) Uani 0.50 1 d PU C 2
C137 C 0.0097(3) 0.5398(16) 0.2207(5) 0.089(4) Uani 0.50 1 d PDU C 2
H127 H 0.0101 0.5974 0.2396 0.107 Uiso 0.50 1 calc PR C 2
H128 H 0.0015 0.4585 0.2196 0.107 Uiso 0.50 1 calc PR C 2
C138 C -0.0063(3) 0.601(2) 0.1803(5) 0.143(7) Uani 0.50 1 d PDU C 2
H129 H -0.0183 0.6663 0.1775 0.172 Uiso 0.50 1 calc PR C 2
H130 H -0.0160 0.5367 0.1588 0.172 Uiso 0.50 1 calc PR C 2
C139 C 0.0169(5) 0.662(2) 0.1828(6) 0.123(7) Uani 0.50 1 d PDU C 2
H131 H 0.0133 0.6571 0.1567 0.148 Uiso 0.50 1 calc PR C 2
H132 H 0.0190 0.7526 0.1907 0.148 Uiso 0.50 1 calc PR C 2
C140 C 0.0399(3) 0.592(2) 0.2115(5) 0.103(5) Uani 0.50 1 d PDU C 2
H133 H 0.0544 0.6513 0.2289 0.124 Uiso 0.50 1 calc PR C 2
H134 H 0.0447 0.5351 0.1981 0.124 Uiso 0.50 1 calc PR C 2
C141 C 0.25451(9) 0.1529(5) 0.59490(15) 0.0532(13) Uani 0.50 1 d PU D 1
H135 H 0.2617 0.1009 0.6190 0.064 Uiso 0.50 1 calc PR D 1
H136 H 0.2550 0.2442 0.6016 0.064 Uiso 0.50 1 calc PR D 1
C142 C 0.26934(12) 0.1332(7) 0.57991(18) 0.0798(18) Uani 0.50 1 d PU D 1
H137 H 0.2853 0.1847 0.5955 0.096 Uiso 0.50 1 calc PR D 1
H138 H 0.2742 0.0418 0.5824 0.096 Uiso 0.50 1 calc PR D 1
C143 C 0.2546(3) 0.1695(16) 0.5410(5) 0.082(4) Uani 0.50 1 d PU D 1
H139 H 0.2585 0.1168 0.5259 0.098 Uiso 0.50 1 calc PR D 1
H140 H 0.2573 0.2610 0.5383 0.098 Uiso 0.50 1 calc PR D 1
C144 C 0.22665(14) 0.1450(9) 0.52701(19) 0.114(3) Uani 0.50 1 d PU D 1
H141 H 0.2159 0.2219 0.5136 0.137 Uiso 0.50 1 calc PR D 1
H142 H 0.2188 0.0724 0.5082 0.137 Uiso 0.50 1 calc PR D 1
O6 O 0.2284(3) 0.1140(16) 0.5639(5) 0.123(5) Uani 0.50 1 d PU D 1
C145 C 0.25451(9) 0.1529(5) 0.59490(15) 0.0532(13) Uani 0.50 1 d PU E 2
H143 H 0.2549 0.0753 0.6086 0.064 Uiso 0.50 1 calc PR E 2
H144 H 0.2615 0.2259 0.6136 0.064 Uiso 0.50 1 calc PR E 2
C146 C 0.26934(12) 0.1332(7) 0.57991(18) 0.0798(18) Uani 0.50 1 d PU E 2
H145 H 0.2825 0.0655 0.5949 0.096 Uiso 0.50 1 calc PR E 2
H146 H 0.2778 0.2132 0.5808 0.096 Uiso 0.50 1 calc PR E 2
C147 C 0.2486(3) 0.0922(18) 0.5379(5) 0.096(5) Uani 0.50 1 d PU E 2
H147 H 0.2528 0.1213 0.5203 0.116 Uiso 0.50 1 calc PR E 2
H148 H 0.2470 -0.0023 0.5363 0.116 Uiso 0.50 1 calc PR E 2
C148 C 0.22665(14) 0.1450(9) 0.52701(19) 0.114(3) Uani 0.50 1 d PU E 2
H149 H 0.2123 0.0834 0.5110 0.137 Uiso 0.50 1 calc PR E 2
H150 H 0.2229 0.2218 0.5107 0.137 Uiso 0.50 1 calc PR E 2
O7 O 0.2289(2) 0.1793(9) 0.5608(3) 0.052(3) Uani 0.50 1 d PU E 2
O8 O 0.16710(17) 0.7463(10) 0.4780(2) 0.146(3) Uani 0.724(4) 1 d PDU A 1
C149 C 0.19466(19) 0.7784(12) 0.4976(3) 0.134(4) Uani 0.724(4) 1 d PDU A 1
H14A H 0.2046 0.7003 0.5014 0.161 Uiso 0.724(4) 1 calc PR A 1
H14B H 0.1962 0.8401 0.4814 0.161 Uiso 0.724(4) 1 calc PR A 1
C150 C 0.2035(2) 0.8308(14) 0.5329(3) 0.171(6) Uani 0.724(4) 1 d PDU A 1
H15A H 0.1973 0.9198 0.5299 0.205 Uiso 0.724(4) 1 calc PR A 1
H15B H 0.2225 0.8294 0.5516 0.205 Uiso 0.724(4) 1 calc PR A 1
C151 C 0.19147(14) 0.7401(12) 0.5459(3) 0.122(5) Uani 0.724(4) 1 d PDU A 1
H15C H 0.1985 0.6522 0.5510 0.147 Uiso 0.724(4) 1 calc PR A 1
H15D H 0.1932 0.7725 0.5693 0.147 Uiso 0.724(4) 1 calc PR A 1
C152 C 0.16620(19) 0.7485(12) 0.5111(3) 0.107(3) Uani 0.724(4) 1 d PDU A 1
H15E H 0.1581 0.8290 0.5110 0.129 Uiso 0.724(4) 1 calc PR A 1
H15F H 0.1559 0.6756 0.5094 0.129 Uiso 0.724(4) 1 calc PR A 1

loop_
_atom_site_aniso_label
_atom_site_aniso_U_11
_atom_site_aniso_U_22
_atom_site_aniso_U_33
_atom_site_aniso_U_23
_atom_site_aniso_U_13
_atom_site_aniso_U_12
Fe1 0.0127(2) 0.0126(2) 0.0130(2) 0.00028(18) 0.0082(2) -0.00072(19)
Br1 0.0451(3) 0.01775(19) 0.0368(2) 0.00517(16) 0.0316(2) 0.00211(17)
P1 0.0133(4) 0.0126(4) 0.0141(4) 0.0002(3) 0.0086(4) 0.0001(3)
P2 0.0133(4) 0.0139(4) 0.0123(4) 0.0005(3) 0.0074(4) 0.0003(3)
P3 0.0145(4) 0.0167(4) 0.0150(4) -0.0001(3) 0.0100(4) -0.0016(4)
P4 0.0146(4) 0.0142(4) 0.0134(4) -0.0001(3) 0.0089(4) -0.0008(3)
C1 0.0175(17) 0.0093(15) 0.0139(16) -0.0020(12) 0.0093(15) -0.0021(13)
C2 0.0189(18) 0.0128(16) 0.0161(17) -0.0007(13) 0.0116(16) -0.0016(14)
C3 0.0178(18) 0.0166(17) 0.0145(17) 0.0003(13) 0.0081(15) 0.0025(14)
C4 0.029(2) 0.0138(17) 0.0226(19) 0.0014(14) 0.0189(18) -0.0014(15)
C5 0.027(2) 0.0166(17) 0.0232(19) -0.0019(14) 0.0190(18) -0.0044(15)
C6 0.0173(18) 0.0184(17) 0.0223(19) -0.0033(14) 0.0146(16) -0.0014(14)
C7 0.0145(17) 0.0174(17) 0.0141(17) 0.0009(13) 0.0075(15) 0.0036(14)
C8 0.0211(19) 0.0198(18) 0.0196(19) 0.0002(14) 0.0134(17) 0.0031(15)
C9 0.027(2) 0.0212(19) 0.0203(19) -0.0023(15) 0.0145(18) 0.0027(16)
C10 0.027(2) 0.0197(19) 0.0171(19) -0.0053(15) 0.0077(17) 0.0058(16)
C11 0.0171(19) 0.0151(18) 0.024(2) -0.0005(15) 0.0056(17) 0.0020(15)
C12 0.0152(17) 0.0171(17) 0.0187(18) 0.0034(14) 0.0085(16) 0.0052(14)
C13 0.0132(16) 0.0160(16) 0.0161(17) -0.0013(13) 0.0104(15) -0.0005(13)
C14 0.0164(17) 0.0195(18) 0.0179(18) -0.0025(14) 0.0115(16) 0.0001(14)
C15 0.0188(19) 0.029(2) 0.022(2) -0.0077(16) 0.0135(17) -0.0065(16)
C16 0.0104(17) 0.042(2) 0.0175(19) -0.0033(17) 0.0064(16) 0.0028(16)
C17 0.0203(19) 0.027(2) 0.0189(19) 0.0043(15) 0.0104(17) 0.0067(16)
C18 0.0188(18) 0.0176(17) 0.0183(18) -0.0009(14) 0.0116(16) -0.0006(14)
C19 0.0111(16) 0.0129(16) 0.0143(17) 0.0018(13) 0.0039(14) 0.0042(13)
C20 0.0227(19) 0.0165(17) 0.0179(18) 0.0063(14) 0.0110(17) 0.0059(15)
C21 0.027(2) 0.0196(18) 0.0143(18) -0.0028(14) 0.0070(17) 0.0047(16)
C22 0.0198(19) 0.0176(18) 0.021(2) -0.0060(15) 0.0044(17) 0.0000(15)
C23 0.0168(18) 0.0173(18) 0.028(2) -0.0004(15) 0.0106(17) 0.0008(15)
C24 0.0162(18) 0.0144(17) 0.0201(19) 0.0003(14) 0.0094(16) 0.0025(14)
C25 0.0171(17) 0.0170(17) 0.0168(17) 0.0013(13) 0.0115(16) 0.0006(14)
C26 0.0207(19) 0.0187(18) 0.0191(19) 0.0003(14) 0.0114(17) 0.0015(15)
C27 0.0168(19) 0.030(2) 0.024(2) 0.0059(17) 0.0060(17) 0.0062(16)
C28 0.026(2) 0.028(2) 0.033(2) 0.0071(18) 0.015(2) 0.0120(18)
C29 0.031(2) 0.0193(19) 0.024(2) 0.0025(16) 0.0147(19) 0.0055(17)
C30 0.0221(19) 0.0179(17) 0.0174(18) 0.0024(14) 0.0120(16) 0.0011(15)
C31 0.0197(18) 0.0179(17) 0.0137(17) 0.0009(13) 0.0112(15) 0.0017(14)
C32 0.0175(18) 0.0210(18) 0.0140(17) 0.0002(14) 0.0100(15) 0.0001(14)
C33 0.026(2) 0.0195(18) 0.029(2) -0.0012(15) 0.0197(18) -0.0023(15)
C34 0.039(2) 0.0172(19) 0.042(2) -0.0009(17) 0.031(2) 0.0011(17)
C35 0.036(2) 0.025(2) 0.046(3) 0.0023(18) 0.034(2) 0.0075(18)
C36 0.024(2) 0.0233(19) 0.025(2) 0.0015(15) 0.0175(18) 0.0022(16)
C37 0.0159(17) 0.032(2) 0.0135(17) -0.0049(15) 0.0102(15) -0.0052(16)
C38 0.0192(19) 0.044(2) 0.020(2) -0.0028(17) 0.0137(18) -0.0020(17)
C39 0.018(2) 0.076(3) 0.021(2) -0.002(2) 0.0110(19) -0.005(2)
C40 0.026(2) 0.086(4) 0.028(2) -0.016(2) 0.017(2) -0.027(3)
C41 0.039(3) 0.052(3) 0.032(3) -0.013(2) 0.023(2) -0.025(2)
C42 0.027(2) 0.035(2) 0.026(2) -0.0073(17) 0.0161(19) -0.0120(18)
C43 0.0199(18) 0.0185(17) 0.0165(17) 0.0007(14) 0.0120(16) -0.0011(14)
C44 0.025(2) 0.030(2) 0.025(2) 0.0044(16) 0.0180(18) 0.0017(17)
C45 0.036(2) 0.042(2) 0.032(2) 0.0010(19) 0.026(2) 0.000(2)
C46 0.039(2) 0.041(2) 0.021(2) 0.0005(18) 0.022(2) -0.007(2)
C47 0.027(2) 0.039(2) 0.019(2) 0.0086(17) 0.0117(18) 0.0016(18)
C48 0.0221(19) 0.029(2) 0.0202(19) 0.0002(15) 0.0135(17) -0.0039(16)
C49 0.0152(17) 0.0189(17) 0.0175(18) -0.0002(14) 0.0104(15) -0.0066(14)
C50 0.025(2) 0.028(2) 0.0181(19) -0.0003(16) 0.0123(17) 0.0022(16)
C51 0.037(2) 0.044(3) 0.019(2) 0.0000(18) 0.018(2) 0.003(2)
C52 0.023(2) 0.050(3) 0.016(2) 0.0104(18) 0.0066(18) 0.0005(19)
C53 0.0188(19) 0.030(2) 0.022(2) 0.0081(16) 0.0088(17) 0.0026(16)
C54 0.0186(18) 0.0221(19) 0.0182(18) -0.0001(15) 0.0095(16) -0.0048(15)
C55 0.0166(17) 0.0109(15) 0.0159(17) -0.0033(13) 0.0108(15) -0.0022(13)
C56 0.0200(19) 0.0202(18) 0.0166(18) 0.0018(14) 0.0099(16) -0.0005(15)
C57 0.0178(19) 0.026(2) 0.022(2) -0.0008(15) 0.0106(17) -0.0058(16)
C58 0.0235(19) 0.0178(17) 0.030(2) -0.0007(15) 0.0197(18) -0.0036(15)
C59 0.024(2) 0.0193(18) 0.0222(19) 0.0037(15) 0.0150(17) -0.0011(15)
C60 0.0166(18) 0.0154(17) 0.0149(17) 0.0022(13) 0.0066(15) 0.0005(14)
Fe2 0.0125(2) 0.0123(2) 0.0133(2) -0.00017(18) 0.0081(2) 0.00071(19)
Br2 0.0399(2) 0.01803(19) 0.0391(2) -0.00676(16) 0.0307(2) -0.00343(16)
P5 0.0140(4) 0.0146(4) 0.0144(4) 0.0010(3) 0.0091(4) 0.0018(3)
P6 0.0143(4) 0.0142(4) 0.0137(4) 0.0010(3) 0.0084(4) 0.0018(3)
P7 0.0133(4) 0.0132(4) 0.0130(4) -0.0001(3) 0.0077(4) 0.0009(3)
P8 0.0121(4) 0.0134(4) 0.0146(4) 0.0007(3) 0.0083(4) 0.0006(3)
C61 0.0207(18) 0.0160(17) 0.0198(18) -0.0003(14) 0.0145(16) -0.0004(14)
C62 0.0194(18) 0.0140(16) 0.0167(17) 0.0034(13) 0.0120(15) 0.0014(14)
C63 0.024(2) 0.0176(18) 0.027(2) 0.0039(15) 0.0162(18) 0.0032(15)
C64 0.034(2) 0.0180(19) 0.040(2) 0.0009(17) 0.024(2) -0.0010(17)
C65 0.026(2) 0.022(2) 0.038(2) -0.0005(17) 0.021(2) -0.0065(16)
C66 0.0223(19) 0.0226(19) 0.025(2) 0.0011(15) 0.0166(17) 0.0000(15)
C67 0.0145(17) 0.0216(18) 0.0194(18) 0.0040(14) 0.0119(16) 0.0050(14)
C68 0.0185(19) 0.027(2) 0.023(2) 0.0017(16) 0.0144(17) 0.0010(16)
C69 0.0175(19) 0.042(2) 0.022(2) 0.0012(17) 0.0099(18) -0.0016(18)
C70 0.018(2) 0.052(3) 0.025(2) 0.0147(19) 0.0125(19) 0.0151(19)
C71 0.030(2) 0.034(2) 0.028(2) 0.0102(18) 0.021(2) 0.0144(18)
C72 0.024(2) 0.0244(19) 0.021(2) 0.0046(15) 0.0142(18) 0.0073(16)
C73 0.0193(18) 0.0177(17) 0.0174(18) 0.0027(14) 0.0122(16) 0.0052(14)
C74 0.023(2) 0.029(2) 0.021(2) -0.0014(16) 0.0150(18) -0.0010(16)
C75 0.035(2) 0.042(2) 0.031(2) 0.0006(19) 0.027(2) 0.0030(19)
C76 0.034(2) 0.047(3) 0.020(2) -0.0021(18) 0.019(2) 0.006(2)
C77 0.028(2) 0.042(2) 0.023(2) -0.0098(18) 0.0151(19) -0.0029(19)
C78 0.022(2) 0.026(2) 0.024(2) 0.0000(16) 0.0152(18) 0.0046(16)
C79 0.0145(17) 0.0216(18) 0.0174(18) 0.0028(14) 0.0093(16) 0.0054(14)
C80 0.024(2) 0.029(2) 0.0198(19) 0.0040(16) 0.0131(17) -0.0005(17)
C81 0.037(2) 0.045(3) 0.021(2) 0.0071(18) 0.020(2) 0.005(2)
C82 0.033(2) 0.047(3) 0.016(2) -0.0074(19) 0.0089(19) 0.002(2)
C83 0.030(2) 0.030(2) 0.020(2) -0.0068(17) 0.0097(19) -0.0026(18)
C84 0.0228(19) 0.0210(18) 0.0168(18) 0.0004(14) 0.0102(17) 0.0025(15)
C85 0.0164(17) 0.0146(16) 0.0181(17) 0.0017(13) 0.0121(15) 0.0020(14)
C86 0.023(2) 0.029(2) 0.0193(19) 0.0015(16) 0.0119(17) 0.0097(16)
C87 0.0181(19) 0.034(2) 0.023(2) 0.0060(17) 0.0077(18) 0.0120(17)
C88 0.029(2) 0.022(2) 0.034(2) 0.0014(16) 0.022(2) 0.0094(17)
C89 0.031(2) 0.0221(19) 0.028(2) -0.0026(16) 0.0205(19) 0.0035(17)
C90 0.0198(19) 0.0193(18) 0.0201(19) 0.0020(15) 0.0097(17) 0.0024(15)
C91 0.0188(18) 0.0145(16) 0.0157(17) 0.0028(13) 0.0115(16) 0.0034(14)
C92 0.0167(17) 0.0145(16) 0.0169(17) 0.0036(13) 0.0113(15) 0.0032(14)
C93 0.0212(19) 0.0204(18) 0.0223(19) 0.0048(15) 0.0154(17) 0.0027(15)
C94 0.025(2) 0.0207(18) 0.027(2) 0.0052(15) 0.0206(18) 0.0082(15)
C95 0.030(2) 0.0204(19) 0.0220(19) -0.0006(15) 0.0188(18) 0.0046(16)
C96 0.0184(18) 0.0163(17) 0.0194(18) -0.0007(14) 0.0110(16) -0.0019(14)
C97 0.0146(17) 0.0161(17) 0.0140(17) -0.0014(13) 0.0068(15) -0.0031(14)
C98 0.0225(19) 0.0202(18) 0.0142(18) -0.0019(14) 0.0091(16) -0.0025(15)
C99 0.031(2) 0.0205(19) 0.0166(19) 0.0016(15) 0.0112(18) -0.0074(16)
C100 0.0192(19) 0.0158(18) 0.022(2) 0.0045(15) 0.0032(17) -0.0021(15)
C101 0.0153(18) 0.0159(18) 0.029(2) 0.0021(15) 0.0082(17) 0.0031(15)
C102 0.0136(17) 0.0176(17) 0.0183(18) 0.0033(14) 0.0080(15) 0.0000(14)
C103 0.0147(17) 0.0181(17) 0.0165(17) -0.0024(14) 0.0102(15) -0.0013(14)
C104 0.0182(18) 0.0223(18) 0.0187(18) -0.0026(14) 0.0112(16) -0.0013(15)
C105 0.0156(18) 0.028(2) 0.0185(19) -0.0043(16) 0.0059(16) -0.0034(16)
C106 0.027(2) 0.025(2) 0.034(2) -0.0078(17) 0.019(2) -0.0103(17)
C107 0.033(2) 0.0193(19) 0.030(2) -0.0019(16) 0.021(2) -0.0048(17)
C108 0.0187(18) 0.0177(17) 0.0176(18) -0.0027(14) 0.0106(16) -0.0010(14)
C109 0.0117(16) 0.0163(17) 0.0139(17) -0.0008(13) 0.0040(14) -0.0064(14)
C110 0.0179(18) 0.0193(18) 0.024(2) 0.0036(15) 0.0122(17) -0.0018(15)
C111 0.025(2) 0.032(2) 0.021(2) 0.0040(17) 0.0110(18) -0.0098(18)
C112 0.023(2) 0.023(2) 0.020(2) 0.0076(16) 0.0046(18) -0.0101(16)
C113 0.020(2) 0.0174(19) 0.027(2) 0.0055(16) 0.0049(18) -0.0008(16)
C114 0.0150(18) 0.0199(18) 0.0218(19) -0.0012(15) 0.0068(16) -0.0049(15)
C115 0.0141(17) 0.0208(17) 0.0137(17) -0.0003(14) 0.0097(15) -0.0021(14)
C116 0.0212(19) 0.0240(19) 0.0177(18) 0.0012(15) 0.0133(17) 0.0029(15)
C117 0.0179(19) 0.029(2) 0.0202(19) 0.0040(16) 0.0112(17) 0.0089(16)
C118 0.0142(18) 0.037(2) 0.0171(19) -0.0020(16) 0.0063(16) 0.0008(16)
C119 0.0208(19) 0.026(2) 0.0197(19) -0.0042(15) 0.0108(17) -0.0050(16)
C120 0.0191(18) 0.0193(18) 0.0157(17) -0.0012(14) 0.0105(16) 0.0008(14)
O1 0.044(2) 0.061(2) 0.062(2) -0.0062(18) 0.0393(19) 0.0002(17)
C121 0.047(3) 0.054(3) 0.055(3) 0.004(3) 0.036(3) 0.008(2)
C122 0.051(3) 0.065(4) 0.064(4) -0.003(3) 0.041(3) -0.002(3)
C123 0.063(4) 0.078(4) 0.052(3) 0.001(3) 0.044(3) -0.001(3)
C124 0.061(4) 0.053(3) 0.053(3) -0.002(3) 0.037(3) -0.001(3)
O2 0.069(4) 0.062(4) 0.055(4) 0.012(3) 0.036(3) 0.009(3)
C125 0.078(7) 0.089(8) 0.120(9) 0.023(7) 0.070(7) -0.004(6)
C126 0.087(9) 0.078(11) 0.100(13) -0.007(8) 0.064(10) -0.030(8)
C127 0.049(5) 0.064(5) 0.041(5) 0.020(4) 0.019(4) -0.001(4)
C128 0.047(6) 0.141(11) 0.043(5) 0.029(6) 0.022(5) -0.017(7)
O3 0.047(7) 0.009(5) 0.096(10) -0.003(5) 0.060(8) 0.001(5)
C129 0.095(17) 0.055(10) 0.16(2) -0.001(14) 0.102(18) 0.005(11)
C130 0.054(9) 0.028(9) 0.163(19) 0.059(10) 0.081(12) 0.032(8)
C131 0.055(13) 0.051(12) 0.036(12) 0.010(9) 0.041(11) 0.019(8)
C132 0.042(8) 0.024(8) 0.045(10) 0.017(7) 0.036(9) 0.006(7)
O4 0.102(3) 0.059(3) 0.058(3) 0.0016(19) 0.041(3) -0.018(2)
C133 0.092(7) 0.075(10) 0.060(9) 0.006(7) 0.041(7) -0.005(7)
C134 0.100(8) 0.075(11) 0.069(8) 0.010(7) 0.057(7) 0.022(8)
C135 0.123(9) 0.032(5) 0.040(7) 0.001(5) 0.045(7) -0.021(7)
C136 0.095(7) 0.041(6) 0.032(6) 0.000(4) 0.035(6) -0.022(6)
O5 0.102(3) 0.059(3) 0.058(3) 0.0016(19) 0.041(3) -0.018(2)
C137 0.099(8) 0.068(10) 0.086(10) -0.009(7) 0.049(8) 0.002(8)
C138 0.136(10) 0.118(13) 0.086(11) 0.001(10) 0.021(10) -0.001(11)
C139 0.182(14) 0.071(12) 0.072(11) 0.018(8) 0.054(10) 0.004(11)
C140 0.149(11) 0.104(13) 0.059(10) 0.000(8) 0.065(9) -0.021(10)
C141 0.036(3) 0.075(4) 0.040(3) 0.004(3) 0.019(2) 0.004(3)
C142 0.062(3) 0.128(5) 0.054(3) -0.019(4) 0.038(3) 0.000(4)
C143 0.097(8) 0.106(11) 0.053(7) 0.001(8) 0.051(7) 0.018(9)
C144 0.077(4) 0.201(8) 0.038(3) -0.031(4) 0.021(3) 0.022(5)
O6 0.044(5) 0.233(15) 0.062(6) 0.005(9) 0.017(5) 0.003(9)
C145 0.036(3) 0.075(4) 0.040(3) 0.004(3) 0.019(2) 0.004(3)
C146 0.062(3) 0.128(5) 0.054(3) -0.019(4) 0.038(3) 0.000(4)
C147 0.074(8) 0.150(13) 0.059(7) -0.037(10) 0.038(6) 0.012(9)
C148 0.077(4) 0.201(8) 0.038(3) -0.031(4) 0.021(3) 0.022(5)
O7 0.031(4) 0.090(7) 0.028(4) -0.020(4) 0.014(3) -0.003(5)
O8 0.143(6) 0.225(9) 0.087(5) -0.015(6) 0.079(5) -0.015(7)
C149 0.108(6) 0.224(12) 0.115(7) 0.071(7) 0.091(6) 0.117(7)
C150 0.156(10) 0.258(15) 0.042(6) 0.009(7) 0.031(6) -0.104(10)
C151 0.041(4) 0.257(13) 0.078(5) 0.104(7) 0.041(4) 0.041(6)
C152 0.126(7) 0.152(9) 0.069(6) -0.020(6) 0.073(5) -0.008(7)

loop_
_atom_type_symbol
_atom_type_description
_atom_type_scat_dispersion_real
_atom_type_scat_dispersion_imag
_atom_type_scat_source
C C 0.0033 0.0016 'International Tables Vol C Tables 4.2.6.8 and 6.1.1.4'
H H 0.0000 0.0000 'International Tables Vol C Tables 4.2.6.8 and 6.1.1.4'
P P 0.1023 0.0942 'International Tables Vol C Tables 4.2.6.8 and 6.1.1.4'
Fe Fe 0.3463 0.8444 'International Tables Vol C Tables 4.2.6.8 and 6.1.1.4'
Br Br -0.2901 2.4595 'International Tables Vol C Tables 4.2.6.8 and 6.1.1.4'
O O 0.0106 0.0060 'International Tables Vol C Tables 4.2.6.8 and 6.1.1.4'

loop_
_geom_angle_atom_site_label_1
_geom_angle_atom_site_label_2
_geom_angle_atom_site_label_3
_geom_angle
P1 Fe1 P2 81.49(4)
P1 Fe1 P4 98.73(4)
P2 Fe1 P4 106.71(4)
P1 Fe1 P3 178.96(4)
P2 Fe1 P3 98.50(4)
P4 Fe1 P3 82.27(4)
P1 Fe1 Br1 87.88(3)
P2 Fe1 Br1 129.15(3)
P4 Fe1 Br1 124.05(3)
P3 Fe1 Br1 91.34(3)
C13 P1 C1 108.56(15)
C13 P1 C7 99.82(15)
C1 P1 C7 98.53(14)
C13 P1 Fe1 117.18(10)
C1 P1 Fe1 107.78(11)
C7 P1 Fe1 122.93(11)
C19 P2 C2 102.59(15)
C19 P2 C25 99.42(15)
C2 P2 C25 99.77(15)
C19 P2 Fe1 113.45(11)
C2 P2 Fe1 107.10(11)
C25 P2 Fe1 130.77(11)
C37 P3 C31 106.84(16)
C37 P3 C43 98.47(15)
C31 P3 C43 100.31(15)
C37 P3 Fe1 117.50(11)
C31 P3 Fe1 107.54(11)
C43 P3 Fe1 123.99(11)
C49 P4 C32 101.94(15)
C49 P4 C55 98.70(15)
C32 P4 C55 100.87(15)
C49 P4 Fe1 113.73(11)
C32 P4 Fe1 106.97(11)
C55 P4 Fe1 130.79(10)
C6 C1 C2 119.6(3)
C6 C1 P1 128.4(3)
C2 C1 P1 111.9(2)
C3 C2 C1 119.0(3)
C3 C2 P2 125.4(3)
C1 C2 P2 115.6(2)
C4 C3 C2 121.0(3)
C4 C3 H1 119.5
C2 C3 H1 119.5
C5 C4 C3 119.6(3)
C5 C4 H2 120.2
C3 C4 H2 120.2
C4 C5 C6 120.7(3)
C4 C5 H3 119.7
C6 C5 H3 119.7
C5 C6 C1 120.0(3)
C5 C6 H4 120.0
C1 C6 H4 120.0
C12 C7 C8 118.5(3)
C12 C7 P1 123.0(2)
C8 C7 P1 118.3(3)
C9 C8 C7 121.2(3)
C9 C8 H5 119.4
C7 C8 H5 119.4
C10 C9 C8 119.3(3)
C10 C9 H6 120.3
C8 C9 H6 120.3
C9 C10 C11 120.6(3)
C9 C10 H7 119.7
C11 C10 H7 119.7
C10 C11 C12 120.3(3)
C10 C11 H8 119.8
C12 C11 H8 119.8
C7 C12 C11 120.1(3)
C7 C12 H9 120.0
C11 C12 H9 120.0
C18 C13 C14 118.5(3)
C18 C13 P1 118.1(2)
C14 C13 P1 122.8(3)
C15 C14 C13 120.4(3)
C15 C14 H10 119.8
C13 C14 H10 119.8
C16 C15 C14 120.1(3)
C16 C15 H11 120.0
C14 C15 H11 120.0
C15 C16 C17 120.3(3)
C15 C16 H12 119.9
C17 C16 H12 119.9
C18 C17 C16 120.1(3)
C18 C17 H13 120.0
C16 C17 H13 120.0
C17 C18 C13 120.7(3)
C17 C18 H14 119.7
C13 C18 H14 119.7
C20 C19 C24 118.7(3)
C20 C19 P2 123.8(3)
C24 C19 P2 117.5(2)
C21 C20 C19 120.4(3)
C21 C20 H15 119.8
C19 C20 H15 119.8
C22 C21 C20 120.6(3)
C22 C21 H16 119.7
C20 C21 H16 119.7
C21 C22 C23 119.7(3)
C21 C22 H17 120.1
C23 C22 H17 120.1
C22 C23 C24 119.9(3)
C22 C23 H18 120.0
C24 C23 H18 120.0
C23 C24 C19 120.6(3)
C23 C24 H19 119.7
C19 C24 H19 119.7
C26 C25 C30 118.4(3)
C26 C25 P2 123.3(3)
C30 C25 P2 118.2(3)
C27 C26 C25 121.2(3)
C27 C26 H20 119.4
C25 C26 H20 119.4
C26 C27 C28 119.5(4)
C26 C27 H21 120.3
C28 C27 H21 120.3
C29 C28 C27 120.0(4)
C29 C28 H22 120.0
C27 C28 H22 120.0
C30 C29 C28 120.2(4)
C30 C29 H23 119.9
C28 C29 H23 119.9
C29 C30 C25 120.6(3)
C29 C30 H24 119.7
C25 C30 H24 119.7
C36 C31 C32 120.2(3)
C36 C31 P3 125.7(3)
C32 C31 P3 114.1(2)
C31 C32 C33 118.9(3)
C31 C32 P4 115.3(2)
C33 C32 P4 125.7(3)
C34 C33 C32 120.4(3)
C34 C33 H25 119.8
C32 C33 H25 119.8
C33 C34 C35 120.6(3)
C33 C34 H26 119.7
C35 C34 H26 119.7
C36 C35 C34 119.6(3)
C36 C35 H27 120.2
C34 C35 H27 120.2
C35 C36 C31 120.3(3)
C35 C36 H28 119.8
C31 C36 H28 119.8
C38 C37 C42 118.4(3)
C38 C37 P3 124.0(3)
C42 C37 P3 117.4(3)
C37 C38 C39 121.0(4)
C37 C38 H29 119.5
C39 C38 H29 119.5
C40 C39 C38 118.7(4)
C40 C39 H30 120.7
C38 C39 H30 120.7
C41 C40 C39 121.1(4)
C41 C40 H31 119.4
C39 C40 H31 119.4
C40 C41 C42 119.7(4)
C40 C41 H32 120.1
C42 C41 H32 120.1
C41 C42 C37 121.0(4)
C41 C42 H33 119.5
C37 C42 H33 119.5
C48 C43 C44 118.6(3)
C48 C43 P3 122.3(3)
C44 C43 P3 119.0(3)
C45 C44 C43 121.1(4)
C45 C44 H34 119.5
C43 C44 H34 119.5
C46 C45 C44 119.9(4)
C46 C45 H35 120.1
C44 C45 H35 120.1
C45 C46 C47 120.1(3)
C45 C46 H36 119.9
C47 C46 H36 119.9
C46 C47 C48 120.3(4)
C46 C47 H37 119.9
C48 C47 H37 119.9
C43 C48 C47 120.1(3)
C43 C48 H38 120.0
C47 C48 H38 120.0
C54 C49 C50 118.3(3)
C54 C49 P4 118.8(3)
C50 C49 P4 122.9(3)
C51 C50 C49 120.7(4)
C51 C50 H39 119.6
C49 C50 H39 119.6
C52 C51 C50 120.6(4)
C52 C51 H40 119.7
C50 C51 H40 119.7
C51 C52 C53 119.8(4)
C51 C52 H41 120.1
C53 C52 H41 120.1
C52 C53 C54 119.7(4)
C52 C53 H42 120.1
C54 C53 H42 120.1
C49 C54 C53 120.9(3)
C49 C54 H43 119.6
C53 C54 H43 119.6
C56 C55 C60 117.5(3)
C56 C55 P4 123.0(2)
C60 C55 P4 119.5(3)
C57 C56 C55 121.0(3)
C57 C56 H44 119.5
C55 C56 H44 119.5
C58 C57 C56 120.9(3)
C58 C57 H45 119.6
C56 C57 H45 119.6
C57 C58 C59 119.2(3)
C57 C58 H46 120.4
C59 C58 H46 120.4
C58 C59 C60 120.4(3)
C58 C59 H47 119.8
C60 C59 H47 119.8
C59 C60 C55 121.1(3)
C59 C60 H48 119.5
C55 C60 H48 119.5
P7 Fe2 P8 81.06(4)
P7 Fe2 P6 106.75(4)
P8 Fe2 P6 99.75(4)
P7 Fe2 P5 98.51(4)
P8 Fe2 P5 178.63(4)
P6 Fe2 P5 81.62(3)
P7 Fe2 Br2 130.07(3)
P8 Fe2 Br2 88.12(3)
P6 Fe2 Br2 123.13(3)
P5 Fe2 Br2 91.18(3)
C61 P5 C67 108.04(16)
C61 P5 C73 100.00(15)
C67 P5 C73 98.72(15)
C61 P5 Fe2 107.30(11)
C67 P5 Fe2 116.59(11)
C73 P5 Fe2 124.29(12)
C79 P6 C62 102.64(15)
C79 P6 C85 100.25(15)
C62 P6 C85 101.98(15)
C79 P6 Fe2 112.18(11)
C62 P6 Fe2 106.95(11)
C85 P6 Fe2 129.61(11)
C97 P7 C91 101.68(15)
C97 P7 C103 99.66(15)
C91 P7 C103 100.09(15)
C97 P7 Fe2 113.16(11)
C91 P7 Fe2 107.22(11)
C103 P7 Fe2 131.01(11)
C115 P8 C92 107.77(15)
C115 P8 C109 99.67(15)
C92 P8 C109 98.26(15)
C115 P8 Fe2 119.11(10)
C92 P8 Fe2 107.73(11)
C109 P8 Fe2 121.84(11)
C66 C61 C62 120.3(3)
C66 C61 P5 126.5(3)
C62 C61 P5 113.1(2)
C63 C62 C61 119.0(3)
C63 C62 P6 125.7(3)
C61 C62 P6 115.2(2)
C64 C63 C62 120.2(3)
C64 C63 H49 119.9
C62 C63 H49 119.9
C63 C64 C65 120.4(3)
C63 C64 H50 119.8
C65 C64 H50 119.8
C66 C65 C64 120.1(3)
C66 C65 H51 119.9
C64 C65 H51 119.9
C65 C66 C61 119.8(3)
C65 C66 H52 120.1
C61 C66 H52 120.1
C68 C67 C72 118.9(3)
C68 C67 P5 124.2(3)
C72 C67 P5 116.6(3)
C67 C68 C69 120.2(3)
C67 C68 H53 119.9
C69 C68 H53 119.9
C70 C69 C68 121.2(4)
C70 C69 H54 119.4
C68 C69 H54 119.4
C71 C70 C69 118.6(4)
C71 C70 H55 120.7
C69 C70 H55 120.7
C70 C71 C72 121.1(4)
C70 C71 H56 119.4
C72 C71 H56 119.4
C71 C72 C67 120.0(4)
C71 C72 H57 120.0
C67 C72 H57 120.0
C78 C73 C74 119.1(3)
C78 C73 P5 123.4(3)
C74 C73 P5 117.6(3)
C75 C74 C73 120.8(4)
C75 C74 H58 119.6
C73 C74 H58 119.6
C74 C75 C76 119.9(4)
C74 C75 H59 120.1
C76 C75 H59 120.1
C77 C76 C75 119.3(3)
C77 C76 H60 120.3
C75 C76 H60 120.3
C76 C77 C78 121.3(4)
C76 C77 H61 119.4
C78 C77 H61 119.4
C73 C78 C77 119.6(3)
C73 C78 H62 120.2
C77 C78 H62 120.2
C80 C79 C84 118.2(3)
C80 C79 P6 123.6(3)
C84 C79 P6 118.2(3)
C79 C80 C81 120.7(4)
C79 C80 H63 119.6
C81 C80 H63 119.6
C82 C81 C80 120.5(4)
C82 C81 H64 119.8
C80 C81 H64 119.8
C81 C82 C83 119.7(4)
C81 C82 H65 120.1
C83 C82 H65 120.1
C82 C83 C84 119.8(4)
C82 C83 H66 120.1
C84 C83 H66 120.1
C83 C84 C79 121.0(3)
C83 C84 H67 119.5
C79 C84 H67 119.5
C90 C85 C86 117.7(3)
C90 C85 P6 120.4(3)
C86 C85 P6 121.9(3)
C87 C86 C85 120.9(3)
C87 C86 H68 119.5
C85 C86 H68 119.5
C88 C87 C86 120.3(3)
C88 C87 H69 119.9
C86 C87 H69 119.9
C87 C88 C89 119.8(3)
C87 C88 H70 120.1
C89 C88 H70 120.1
C90 C89 C88 119.6(3)
C90 C89 H71 120.2
C88 C89 H71 120.2
C89 C90 C85 121.7(3)
C89 C90 H72 119.2
C85 C90 H72 119.2
C96 C91 C92 119.4(3)
C96 C91 P7 125.3(3)
C92 C91 P7 115.3(2)
C93 C92 C91 119.7(3)
C93 C92 P8 128.2(3)
C91 C92 P8 111.9(2)
C92 C93 C94 120.3(3)
C92 C93 H73 119.8
C94 C93 H73 119.8
C95 C94 C93 120.1(3)
C95 C94 H74 120.0
C93 C94 H74 120.0
C96 C95 C94 119.8(3)
C96 C95 H75 120.1
C94 C95 H75 120.1
C95 C96 C91 120.6(3)
C95 C96 H76 119.7
C91 C96 H76 119.7
C102 C97 C98 118.8(3)
C102 C97 P7 117.6(2)
C98 C97 P7 123.5(3)
C99 C98 C97 120.3(3)
C99 C98 H77 119.9
C97 C98 H77 119.9
C100 C99 C98 120.5(3)
C100 C99 H78 119.8
C98 C99 H78 119.8
C99 C100 C101 119.3(3)
C99 C100 H79 120.3
C101 C100 H79 120.3
C100 C101 C102 120.6(3)
C100 C101 H80 119.7
C102 C101 H80 119.7
C101 C102 C97 120.4(3)
C101 C102 H81 119.8
C97 C102 H81 119.8
C104 C103 C108 118.3(3)
C104 C103 P7 123.0(3)
C108 C103 P7 118.7(3)
C105 C104 C103 120.7(3)
C105 C104 H82 119.6
C103 C104 H82 119.6
C104 C105 C106 120.6(4)
C104 C105 H83 119.7
C106 C105 H83 119.7
C105 C106 C107 119.1(3)
C105 C106 H84 120.4
C107 C106 H84 120.4
C108 C107 C106 120.5(3)
C108 C107 H85 119.7
C106 C107 H85 119.7
C107 C108 C103 120.7(3)
C107 C108 H86 119.6
C103 C108 H86 119.6
C114 C109 C110 118.3(3)
C114 C109 P8 123.1(3)
C110 C109 P8 118.5(3)
C111 C110 C109 121.1(3)
C111 C110 H87 119.5
C109 C110 H87 119.5
C110 C111 C112 120.1(3)
C110 C111 H88 119.9
C112 C111 H88 119.9
C113 C112 C111 119.5(3)
C113 C112 H89 120.2
C111 C112 H89 120.2
C112 C113 C114 120.7(4)
C112 C113 H90 119.6
C114 C113 H90 119.6
C109 C114 C113 120.2(3)
C109 C114 H91 119.9
C113 C114 H91 119.9
C120 C115 C116 118.6(3)
C120 C115 P8 118.9(3)
C116 C115 P8 122.2(3)
C117 C116 C115 120.0(3)
C117 C116 H92 120.0
C115 C116 H92 120.0
C118 C117 C116 120.9(3)
C118 C117 H93 119.6
C116 C117 H93 119.6
C117 C118 C119 119.6(3)
C117 C118 H94 120.2
C119 C118 H94 120.2
C118 C119 C120 120.2(3)
C118 C119 H95 119.9
C120 C119 H95 119.9
C119 C120 C115 120.8(3)
C119 C120 H96 119.6
C115 C120 H96 119.6
C124 O1 C121 107.5(3)
O1 C121 C122 105.6(4)
O1 C121 H97A 110.6
C122 C121 H97A 110.6
O1 C121 H98B 110.6
C122 C121 H98B 110.6
H97A C121 H98B 108.8
C121 C122 C123 103.4(4)
C121 C122 H99C 111.1
C123 C122 H99C 111.1
C121 C122 H100 111.1
C123 C122 H100 111.1
H99C C122 H100 109.1
C122 C123 C124 101.0(4)
C122 C123 H101 111.6
C124 C123 H101 111.6
C122 C123 H102 111.6
C124 C123 H102 111.6
H101 C123 H102 109.4
O1 C124 C123 105.9(4)
O1 C124 H103 110.5
C123 C124 H103 110.5
O1 C124 H104 110.5
C123 C124 H104 110.5
H103 C124 H104 108.7
C125 O2 C127 109.9(7)
O2 C125 C126 104.7(11)
O2 C125 H105 110.8
C126 C125 H105 110.8
O2 C125 H106 110.8
C126 C125 H106 110.8
H105 C125 H106 108.9
C128 C126 C125 100.1(13)
C128 C126 H107 111.8
C125 C126 H107 111.8
C128 C126 H108 111.8
C125 C126 H108 111.8
H107 C126 H108 109.5
O2 C127 C128 107.2(7)
O2 C127 H109 110.3
C128 C127 H109 110.3
O2 C127 H110 110.3
C128 C127 H110 110.3
H109 C127 H110 108.5
C127 C128 C126 100.4(12)
C127 C128 H111 111.7
C126 C128 H111 111.7
C127 C128 H112 111.7
C126 C128 H112 111.7
H111 C128 H112 109.5
C129 O3 C132 113.6(13)
O3 C129 C130 97.3(17)
O3 C129 H12A 112.3
C130 C129 H12A 112.3
O3 C129 H12B 112.3
C130 C129 H12B 112.3
H12A C129 H12B 109.9
C131 C130 C129 118(2)
C131 C130 H113 107.7
C129 C130 H113 107.7
C131 C130 H114 107.7
C129 C130 H114 107.7
H113 C130 H114 107.1
C130 C131 C132 105(3)
C130 C131 H115 110.8
C132 C131 H115 110.8
C130 C131 H116 110.8
C132 C131 H116 110.8
H115 C131 H116 108.8
O3 C132 C131 98(2)
O3 C132 H117 112.2
C131 C132 H117 112.2
O3 C132 H118 112.2
C131 C132 H118 112.2
H117 C132 H118 109.8
C136 O4 C133 108.3(8)
C134 C133 O4 110.1(14)
C134 C133 H119 109.6
O4 C133 H119 109.6
C134 C133 H120 109.6
O4 C133 H120 109.6
H119 C133 H120 108.2
C133 C134 C135 97.6(12)
C133 C134 H121 112.2
C135 C134 H121 112.2
C133 C134 H122 112.2
C135 C134 H122 112.2
H121 C134 H122 109.8
C136 C135 C134 101.1(10)
C136 C135 H123 111.6
C134 C135 H123 111.6
C136 C135 H124 111.6
C134 C135 H124 111.6
H123 C135 H124 109.4
O4 C136 C135 103.2(10)
O4 C136 H125 111.1
C135 C136 H125 111.1
O4 C136 H126 111.1
C135 C136 H126 111.1
H125 C136 H126 109.1
C138 C137 H127 109.0
C138 C137 H128 109.0
H127 C137 H128 107.8
C137 C138 C139 96.8(13)
C137 C138 H129 112.4
C139 C138 H129 112.4
C137 C138 H130 112.4
C139 C138 H130 112.4
H129 C138 H130 110.0
C140 C139 C138 108.8(16)
C140 C139 H131 109.9
C138 C139 H131 109.9
C140 C139 H132 109.9
C138 C139 H132 109.9
H131 C139 H132 108.3
C139 C140 H133 110.4
C139 C140 H134 110.4
H133 C140 H134 108.6
O6 C141 C142 106.8(8)
O6 C141 H135 110.4
C142 C141 H135 110.4
O6 C141 H136 110.4
C142 C141 H136 110.4
H135 C141 H136 108.6
C143 C142 C141 108.9(9)
C143 C142 H137 109.9
C141 C142 H137 109.9
C143 C142 H138 109.9
C141 C142 H138 109.9
H137 C142 H138 108.3
C142 C143 C144 102.5(11)
C142 C143 H139 111.3
C144 C143 H139 111.3
C142 C143 H140 111.3
C144 C143 H140 111.3
H139 C143 H140 109.2
O6 C144 C143 107.4(10)
O6 C144 H141 110.2
C143 C144 H141 110.2
O6 C144 H142 110.2
C143 C144 H142 110.2
H141 C144 H142 108.5
C141 O6 C144 100.9(11)
H147 C147 H148 108.5
C152 O8 C149 101.5(7)
C150 C149 O8 105.6(8)
C150 C149 H14A 110.6
O8 C149 H14A 110.6
C150 C149 H14B 110.6
O8 C149 H14B 110.6
H14A C149 H14B 108.8
C149 C150 C151 100.6(10)
C149 C150 H15A 111.6
C151 C150 H15A 111.6
C149 C150 H15B 111.6
C151 C150 H15B 111.6
H15A C150 H15B 109.4
C152 C151 C150 96.5(7)
C152 C151 H15C 112.5
C150 C151 H15C 112.5
C152 C151 H15D 112.5
C150 C151 H15D 112.5
H15C C151 H15D 110.0
C151 C152 O8 108.1(8)
C151 C152 H15E 110.1
O8 C152 H15E 110.1
C151 C152 H15F 110.1
O8 C152 H15F 110.1
H15E C152 H15F 108.4

loop_
_geom_bond_atom_site_label_1
_geom_bond_atom_site_label_2
_geom_bond_distance
Fe1 P1 2.2170(9)
Fe1 P2 2.2208(10)
Fe1 P4 2.2324(10)
Fe1 P3 2.2352(9)
Fe1 Br1 2.4287(6)
P1 C13 1.825(3)
P1 C1 1.834(3)
P1 C7 1.850(3)
P2 C19 1.839(3)
P2 C2 1.841(3)
P2 C25 1.852(3)
P3 C37 1.830(4)
P3 C31 1.835(3)
P3 C43 1.854(3)
P4 C49 1.844(3)
P4 C32 1.844(3)
P4 C55 1.852(3)
C1 C6 1.393(4)
C1 C2 1.411(5)
C2 C3 1.388(4)
C3 C4 1.388(5)
C3 H1 0.9500
C4 C5 1.381(5)
C4 H2 0.9500
C5 C6 1.386(5)
C5 H3 0.9500
C6 H4 0.9500
C7 C12 1.395(5)
C7 C8 1.403(4)
C8 C9 1.395(5)
C8 H5 0.9500
C9 C10 1.374(5)
C9 H6 0.9500
C10 C11 1.384(5)
C10 H7 0.9500
C11 C12 1.395(5)
C11 H8 0.9500
C12 H9 0.9500
C13 C18 1.397(5)
C13 C14 1.400(4)
C14 C15 1.389(5)
C14 H10 0.9500
C15 C16 1.375(5)
C15 H11 0.9500
C16 C17 1.383(5)
C16 H12 0.9500
C17 C18 1.381(5)
C17 H13 0.9500
C18 H14 0.9500
C19 C20 1.393(5)
C19 C24 1.396(5)
C20 C21 1.387(5)
C20 H15 0.9500
C21 C22 1.382(5)
C21 H16 0.9500
C22 C23 1.385(5)
C22 H17 0.9500
C23 C24 1.393(5)
C23 H18 0.9500
C24 H19 0.9500
C25 C26 1.394(5)
C25 C30 1.397(5)
C26 C27 1.385(5)
C26 H20 0.9500
C27 C28 1.391(5)
C27 H21 0.9500
C28 C29 1.386(5)
C28 H22 0.9500
C29 C30 1.383(5)
C29 H23 0.9500
C30 H24 0.9500
C31 C36 1.391(5)
C31 C32 1.400(5)
C32 C33 1.401(5)
C33 C34 1.378(5)
C33 H25 0.9500
C34 C35 1.392(5)
C34 H26 0.9500
C35 C36 1.385(5)
C35 H27 0.9500
C36 H28 0.9500
C37 C38 1.388(5)
C37 C42 1.397(5)
C38 C39 1.401(5)
C38 H29 0.9500
C39 C40 1.386(6)
C39 H30 0.9500
C40 C41 1.372(7)
C40 H31 0.9500
C41 C42 1.382(5)
C41 H32 0.9500
C42 H33 0.9500
C43 C48 1.387(5)
C43 C44 1.398(5)
C44 C45 1.386(5)
C44 H34 0.9500
C45 C46 1.376(6)
C45 H35 0.9500
C46 C47 1.379(5)
C46 H36 0.9500
C47 C48 1.402(5)
C47 H37 0.9500
C48 H38 0.9500
C49 C54 1.388(5)
C49 C50 1.392(5)
C50 C51 1.389(5)
C50 H39 0.9500
C51 C52 1.366(6)
C51 H40 0.9500
C52 C53 1.388(6)
C52 H41 0.9500
C53 C54 1.396(5)
C53 H42 0.9500
C54 H43 0.9500
C55 C56 1.395(5)
C55 C60 1.398(4)
C56 C57 1.387(5)
C56 H44 0.9500
C57 C58 1.372(5)
C57 H45 0.9500
C58 C59 1.385(5)
C58 H46 0.9500
C59 C60 1.388(5)
C59 H47 0.9500
C60 H48 0.9500
Fe2 P7 2.2194(10)
Fe2 P8 2.2201(9)
Fe2 P6 2.2230(10)
Fe2 P5 2.2299(10)
Fe2 Br2 2.4297(6)
P5 C61 1.832(3)
P5 C67 1.835(3)
P5 C73 1.857(3)
P6 C79 1.840(3)
P6 C62 1.842(3)
P6 C85 1.853(3)
P7 C97 1.840(3)
P7 C91 1.846(3)
P7 C103 1.851(3)
P8 C115 1.830(3)
P8 C92 1.834(3)
P8 C109 1.855(3)
C61 C66 1.395(5)
C61 C62 1.405(5)
C62 C63 1.398(5)
C63 C64 1.385(5)
C63 H49 0.9500
C64 C65 1.393(5)
C64 H50 0.9500
C65 C66 1.384(5)
C65 H51 0.9500
C66 H52 0.9500
C67 C68 1.386(5)
C67 C72 1.405(5)
C68 C69 1.388(5)
C68 H53 0.9500
C69 C70 1.386(6)
C69 H54 0.9500
C70 C71 1.385(6)
C70 H55 0.9500
C71 C72 1.385(5)
C71 H56 0.9500
C72 H57 0.9500
C73 C78 1.386(5)
C73 C74 1.394(5)
C74 C75 1.383(5)
C74 H58 0.9500
C75 C76 1.395(6)
C75 H59 0.9500
C76 C77 1.366(5)
C76 H60 0.9500
C77 C78 1.398(5)
C77 H61 0.9500
C78 H62 0.9500
C79 C80 1.386(5)
C79 C84 1.398(5)
C80 C81 1.390(5)
C80 H63 0.9500
C81 C82 1.377(6)
C81 H64 0.9500
C82 C83 1.386(6)
C82 H65 0.9500
C83 C84 1.389(5)
C83 H66 0.9500
C84 H67 0.9500
C85 C90 1.392(5)
C85 C86 1.393(5)
C86 C87 1.390(5)
C86 H68 0.9500
C87 C88 1.377(5)
C87 H69 0.9500
C88 C89 1.387(5)
C88 H70 0.9500
C89 C90 1.384(5)
C89 H71 0.9500
C90 H72 0.9500
C91 C96 1.395(4)
C91 C92 1.407(5)
C92 C93 1.383(4)
C93 C94 1.396(5)
C93 H73 0.9500
C94 C95 1.389(5)
C94 H74 0.9500
C95 C96 1.384(5)
C95 H75 0.9500
C96 H76 0.9500
C97 C102 1.389(5)
C97 C98 1.398(5)
C98 C99 1.389(5)
C98 H77 0.9500
C99 C100 1.383(5)
C99 H78 0.9500
C100 C101 1.385(5)
C100 H79 0.9500
C101 C102 1.388(5)
C101 H80 0.9500
C102 H81 0.9500
C103 C104 1.401(5)
C103 C108 1.401(5)
C104 C105 1.381(5)
C104 H82 0.9500
C105 C106 1.385(5)
C105 H83 0.9500
C106 C107 1.398(5)
C106 H84 0.9500
C107 C108 1.378(5)
C107 H85 0.9500
C108 H86 0.9500
C109 C114 1.392(5)
C109 C110 1.396(5)
C110 C111 1.381(5)
C110 H87 0.9500
C111 C112 1.388(5)
C111 H88 0.9500
C112 C113 1.373(5)
C112 H89 0.9500
C113 C114 1.396(5)
C113 H90 0.9500
C114 H91 0.9500
C115 C120 1.395(5)
C115 C116 1.402(5)
C116 C117 1.392(5)
C116 H92 0.9500
C117 C118 1.380(5)
C117 H93 0.9500
C118 C119 1.388(5)
C118 H94 0.9500
C119 C120 1.389(5)
C119 H95 0.9500
C120 H96 0.9500
O1 C124 1.436(5)
O1 C121 1.458(5)
C121 C122 1.479(6)
C121 H97A 0.9900
C121 H98B 0.9900
C122 C123 1.482(7)
C122 H99C 0.9900
C122 H100 0.9900
C123 C124 1.496(6)
C123 H101 0.9900
C123 H102 0.9900
C124 H103 0.9900
C124 H104 0.9900
O2 C125 1.361(10)
O2 C127 1.483(9)
C125 C126 1.60(3)
C125 H105 0.9900
C125 H106 0.9900
C126 C128 1.54(2)
C126 H107 0.9900
C126 H108 0.9900
C127 C128 1.509(11)
C127 H109 0.9900
C127 H110 0.9900
C128 H111 0.9900
C128 H112 0.9900
O3 C129 1.49(3)
O3 C132 1.54(2)
C129 C130 1.58(3)
C129 H12A 0.9900
C129 H12B 0.9900
C130 C131 1.31(6)
C130 H113 0.9900
C130 H114 0.9900
C131 C132 1.65(4)
C131 H115 0.9900
C131 H116 0.9900
C132 H117 0.9900
C132 H118 0.9900
O4 C136 1.426(13)
O4 C133 1.489(17)
C133 C134 1.401(18)
C133 H119 0.9900
C133 H120 0.9900
C134 C135 1.62(2)
C134 H121 0.9900
C134 H122 0.9900
C135 C136 1.547(14)
C135 H123 0.9900
C135 H124 0.9900
C136 H125 0.9900
C136 H126 0.9900
C137 C138 1.509(17)
C137 H127 0.9900
C137 H128 0.9900
C138 C139 1.58(3)
C138 H129 0.9900
C138 H130 0.9900
C139 C140 1.44(2)
C139 H131 0.9900
C139 H132 0.9900
C140 H133 0.9900
C140 H134 0.9900
C141 O6 1.443(17)
C141 C142 1.461(7)
C141 H135 0.9900
C141 H136 0.9900
C142 C143 1.371(16)
C142 H137 0.9900
C142 H138 0.9900
C143 C144 1.562(19)
C143 H139 0.9900
C143 H140 0.9900
C144 O6 1.538(17)
C144 H141 0.9900
C144 H142 0.9900
C147 H147 0.9900
C147 H148 0.9900
O8 C152 1.449(9)
O8 C149 1.492(11)
C149 C150 1.357(12)
C149 H14A 0.9900
C149 H14B 0.9900
C150 C151 1.532(11)
C150 H15A 0.9900
C150 H15B 0.9900
C151 C152 1.400(11)
C151 H15C 0.9900
C151 H15D 0.9900
C152 H15E 0.9900
C152 H15F 0.9900

loop_
_geom_torsion_atom_site_label_1
_geom_torsion_atom_site_label_2
_geom_torsion_atom_site_label_3
_geom_torsion_atom_site_label_4
_geom_torsion
P2 Fe1 P1 C13 -158.22(12)
P4 Fe1 P1 C13 -52.49(12)
P3 Fe1 P1 C13 112(2)
Br1 Fe1 P1 C13 71.65(12)
P2 Fe1 P1 C1 -35.51(11)
P4 Fe1 P1 C1 70.23(11)
P3 Fe1 P1 C1 -125(2)
Br1 Fe1 P1 C1 -165.63(11)
P2 Fe1 P1 C7 77.65(13)
P4 Fe1 P1 C7 -176.61(13)
P3 Fe1 P1 C7 -12(2)
Br1 Fe1 P1 C7 -52.47(13)
P1 Fe1 P2 C19 -80.46(12)
P4 Fe1 P2 C19 -177.07(12)
P3 Fe1 P2 C19 98.49(12)
Br1 Fe1 P2 C19 -0.25(13)
P1 Fe1 P2 C2 32.00(11)
P4 Fe1 P2 C2 -64.62(11)
P3 Fe1 P2 C2 -149.05(11)
Br1 Fe1 P2 C2 112.21(11)
P1 Fe1 P2 C25 151.99(15)
P4 Fe1 P2 C25 55.37(15)
P3 Fe1 P2 C25 -29.06(15)
Br1 Fe1 P2 C25 -127.81(14)
P1 Fe1 P3 C37 43(2)
P2 Fe1 P3 C37 -46.48(14)
P4 Fe1 P3 C37 -152.33(14)
Br1 Fe1 P3 C37 83.47(14)
P1 Fe1 P3 C31 163(19)
P2 Fe1 P3 C31 73.99(12)
P4 Fe1 P3 C31 -31.86(12)
Br1 Fe1 P3 C31 -156.06(12)
P1 Fe1 P3 C43 -81(2)
P2 Fe1 P3 C43 -169.94(14)
P4 Fe1 P3 C43 84.21(14)
Br1 Fe1 P3 C43 -39.99(14)
P1 Fe1 P4 C49 99.03(12)
P2 Fe1 P4 C49 -177.30(12)
P3 Fe1 P4 C49 -80.70(12)
Br1 Fe1 P4 C49 5.68(12)
P1 Fe1 P4 C32 -149.23(11)
P2 Fe1 P4 C32 -65.56(11)
P3 Fe1 P4 C32 31.04(11)
Br1 Fe1 P4 C32 117.41(11)
P1 Fe1 P4 C55 -27.65(15)
P2 Fe1 P4 C55 56.02(15)
P3 Fe1 P4 C55 152.63(15)
Br1 Fe1 P4 C55 -121.00(14)
C13 P1 C1 C6 -23.7(3)
C7 P1 C1 C6 79.7(3)
Fe1 P1 C1 C6 -151.6(3)
C13 P1 C1 C2 160.2(2)
C7 P1 C1 C2 -96.4(2)
Fe1 P1 C1 C2 32.3(2)
C6 C1 C2 C3 -1.2(5)
P1 C1 C2 C3 175.3(2)
C6 C1 C2 P2 177.5(2)
P1 C1 C2 P2 -6.0(3)
C19 P2 C2 C3 -84.1(3)
C25 P2 C2 C3 17.9(3)
Fe1 P2 C2 C3 156.2(3)
C19 P2 C2 C1 97.3(3)
C25 P2 C2 C1 -160.6(2)
Fe1 P2 C2 C1 -22.4(3)
C1 C2 C3 C4 1.6(5)
P2 C2 C3 C4 -176.9(3)
C2 C3 C4 C5 -0.5(5)
C3 C4 C5 C6 -0.9(5)
C4 C5 C6 C1 1.3(5)
C2 C1 C6 C5 -0.2(5)
P1 C1 C6 C5 -176.1(3)
C13 P1 C7 C12 -129.2(3)
C1 P1 C7 C12 120.2(3)
Fe1 P1 C7 C12 2.5(3)
C13 P1 C7 C8 56.4(3)
C1 P1 C7 C8 -54.2(3)
Fe1 P1 C7 C8 -172.0(2)
C12 C7 C8 C9 -1.2(5)
P1 C7 C8 C9 173.5(3)
C7 C8 C9 C10 0.3(5)
C8 C9 C10 C11 1.2(5)
C9 C10 C11 C12 -1.9(5)
C8 C7 C12 C11 0.5(5)
P1 C7 C12 C11 -173.9(3)
C10 C11 C12 C7 1.0(5)
C1 P1 C13 C18 152.5(2)
C7 P1 C13 C18 50.0(3)
Fe1 P1 C13 C18 -85.1(3)
C1 P1 C13 C14 -36.5(3)
C7 P1 C13 C14 -139.0(3)
Fe1 P1 C13 C14 85.8(3)
C18 C13 C14 C15 0.8(5)
P1 C13 C14 C15 -170.1(2)
C13 C14 C15 C16 0.3(5)
C14 C15 C16 C17 -0.9(5)
C15 C16 C17 C18 0.3(5)
C16 C17 C18 C13 0.8(5)
C14 C13 C18 C17 -1.4(5)
P1 C13 C18 C17 169.9(3)
C2 P2 C19 C20 12.6(3)
C25 P2 C19 C20 -89.8(3)
Fe1 P2 C19 C20 127.7(3)
C2 P2 C19 C24 -166.9(3)
C25 P2 C19 C24 90.8(3)
Fe1 P2 C19 C24 -51.7(3)
C24 C19 C20 C21 1.4(5)
P2 C19 C20 C21 -178.1(3)
C19 C20 C21 C22 -1.0(5)
C20 C21 C22 C23 -0.2(5)
C21 C22 C23 C24 1.1(5)
C22 C23 C24 C19 -0.8(5)
C20 C19 C24 C23 -0.5(5)
P2 C19 C24 C23 179.0(3)
C19 P2 C25 C26 0.2(3)
C2 P2 C25 C26 -104.4(3)
Fe1 P2 C25 C26 132.7(2)
C19 P2 C25 C30 178.1(3)
C2 P2 C25 C30 73.5(3)
Fe1 P2 C25 C30 -49.4(3)
C30 C25 C26 C27 0.2(5)
P2 C25 C26 C27 178.1(3)
C25 C26 C27 C28 -0.1(6)
C26 C27 C28 C29 -0.1(6)
C27 C28 C29 C30 0.2(6)
C28 C29 C30 C25 0.0(5)
C26 C25 C30 C29 -0.2(5)
P2 C25 C30 C29 -178.2(3)
C37 P3 C31 C36 -28.4(3)
C43 P3 C31 C36 73.8(3)
Fe1 P3 C31 C36 -155.4(3)
C37 P3 C31 C32 153.5(2)
C43 P3 C31 C32 -104.3(3)
Fe1 P3 C31 C32 26.5(3)
C36 C31 C32 C33 1.5(5)
P3 C31 C32 C33 179.8(3)
C36 C31 C32 P4 -179.3(3)
P3 C31 C32 P4 -1.0(3)
C49 P4 C32 C31 94.8(3)
C55 P4 C32 C31 -163.7(3)
Fe1 P4 C32 C31 -24.8(3)
C49 P4 C32 C33 -86.0(3)
C55 P4 C32 C33 15.4(3)
Fe1 P4 C32 C33 154.4(3)
C31 C32 C33 C34 -0.6(5)
P4 C32 C33 C34 -179.7(3)
C32 C33 C34 C35 -0.4(6)
C33 C34 C35 C36 0.4(6)
C34 C35 C36 C31 0.6(6)
C32 C31 C36 C35 -1.5(5)
P3 C31 C36 C35 -179.6(3)
C31 P3 C37 C38 -30.8(3)
C43 P3 C37 C38 -134.3(3)
Fe1 P3 C37 C38 90.0(3)
C31 P3 C37 C42 154.8(3)
C43 P3 C37 C42 51.2(3)
Fe1 P3 C37 C42 -84.4(3)
C42 C37 C38 C39 -2.4(5)
P3 C37 C38 C39 -176.8(3)
C37 C38 C39 C40 1.9(6)
C38 C39 C40 C41 0.2(6)
C39 C40 C41 C42 -1.6(6)
C40 C41 C42 C37 1.0(6)
C38 C37 C42 C41 1.0(5)
P3 C37 C42 C41 175.8(3)
C37 P3 C43 C48 -139.9(3)
C31 P3 C43 C48 111.2(3)
Fe1 P3 C43 C48 -8.3(4)
C37 P3 C43 C44 42.8(3)
C31 P3 C43 C44 -66.1(3)
Fe1 P3 C43 C44 174.4(2)
C48 C43 C44 C45 0.6(5)
P3 C43 C44 C45 178.0(3)
C43 C44 C45 C46 0.5(6)
C44 C45 C46 C47 -1.1(6)
C45 C46 C47 C48 0.6(6)
C44 C43 C48 C47 -1.0(5)
P3 C43 C48 C47 -178.4(3)
C46 C47 C48 C43 0.5(6)
C32 P4 C49 C54 -158.0(3)
C55 P4 C49 C54 98.8(3)
Fe1 P4 C49 C54 -43.3(3)
C32 P4 C49 C50 22.8(3)
C55 P4 C49 C50 -80.4(3)
Fe1 P4 C49 C50 137.5(3)
C54 C49 C50 C51 -0.2(5)
P4 C49 C50 C51 179.0(3)
C49 C50 C51 C52 0.9(6)
C50 C51 C52 C53 -1.4(6)
C51 C52 C53 C54 1.2(6)
C50 C49 C54 C53 0.1(5)
P4 C49 C54 C53 -179.1(3)
C52 C53 C54 C49 -0.6(5)
C49 P4 C55 C56 -5.1(3)
C32 P4 C55 C56 -109.1(3)
Fe1 P4 C55 C56 127.0(2)
C49 P4 C55 C60 174.8(3)
C32 P4 C55 C60 70.8(3)
Fe1 P4 C55 C60 -53.1(3)
C60 C55 C56 C57 -0.3(5)
P4 C55 C56 C57 179.6(3)
C55 C56 C57 C58 -0.8(5)
C56 C57 C58 C59 1.3(5)
C57 C58 C59 C60 -0.6(5)
C58 C59 C60 C55 -0.5(5)
C56 C55 C60 C59 0.9(5)
P4 C55 C60 C59 -179.0(3)
P7 Fe2 P5 C61 71.23(12)
P8 Fe2 P5 C61 143.0(17)
P6 Fe2 P5 C61 -34.59(12)
Br2 Fe2 P5 C61 -157.92(12)
P7 Fe2 P5 C67 -50.02(13)
P8 Fe2 P5 C67 21.7(18)
P6 Fe2 P5 C67 -155.83(13)
Br2 Fe2 P5 C67 80.83(13)
P7 Fe2 P5 C73 -173.15(13)
P8 Fe2 P5 C73 -101.4(17)
P6 Fe2 P5 C73 81.04(13)
Br2 Fe2 P5 C73 -42.29(13)
P7 Fe2 P6 C79 -175.64(12)
P8 Fe2 P6 C79 100.85(12)
P5 Fe2 P6 C79 -79.21(12)
Br2 Fe2 P6 C79 6.70(12)
P7 Fe2 P6 C62 -63.85(11)
P8 Fe2 P6 C62 -147.36(11)
P5 Fe2 P6 C62 32.58(11)
Br2 Fe2 P6 C62 118.49(11)
P7 Fe2 P6 C85 58.42(15)
P8 Fe2 P6 C85 -25.09(15)
P5 Fe2 P6 C85 154.85(15)
Br2 Fe2 P6 C85 -119.24(14)
P8 Fe2 P7 C97 -78.71(12)
P6 Fe2 P7 C97 -176.27(12)
P5 Fe2 P7 C97 99.98(12)
Br2 Fe2 P7 C97 1.17(13)
P8 Fe2 P7 C91 32.59(11)
P6 Fe2 P7 C91 -64.98(11)
P5 Fe2 P7 C91 -148.73(11)
Br2 Fe2 P7 C91 112.47(11)
P8 Fe2 P7 C103 153.41(15)
P6 Fe2 P7 C103 55.85(15)
P5 Fe2 P7 C103 -27.90(15)
Br2 Fe2 P7 C103 -126.71(14)
P7 Fe2 P8 C115 -159.29(13)
P6 Fe2 P8 C115 -53.68(13)
P5 Fe2 P8 C115 128.8(17)
Br2 Fe2 P8 C115 69.63(13)
P7 Fe2 P8 C92 -36.28(11)
P6 Fe2 P8 C92 69.33(12)
P5 Fe2 P8 C92 -108.2(17)
Br2 Fe2 P8 C92 -167.36(11)
P7 Fe2 P8 C109 75.82(13)
P6 Fe2 P8 C109 -178.57(13)
P5 Fe2 P8 C109 3.9(18)
Br2 Fe2 P8 C109 -55.26(13)
C67 P5 C61 C66 -25.6(3)
C73 P5 C61 C66 77.1(3)
Fe2 P5 C61 C66 -152.1(3)
C67 P5 C61 C62 156.5(2)
C73 P5 C61 C62 -100.8(3)
Fe2 P5 C61 C62 30.0(3)
C66 C61 C62 C63 0.9(5)
P5 C61 C62 C63 179.0(3)
C66 C61 C62 P6 178.6(3)
P5 C61 C62 P6 -3.4(3)
C79 P6 C62 C63 -88.9(3)
C85 P6 C62 C63 14.6(3)
Fe2 P6 C62 C63 152.9(3)
C79 P6 C62 C61 93.6(3)
C85 P6 C62 C61 -162.8(2)
Fe2 P6 C62 C61 -24.6(3)
C61 C62 C63 C64 1.4(5)
P6 C62 C63 C64 -176.0(3)
C62 C63 C64 C65 -1.8(6)
C63 C64 C65 C66 -0.2(6)
C64 C65 C66 C61 2.5(6)
C62 C61 C66 C65 -2.9(5)
P5 C61 C66 C65 179.4(3)
C61 P5 C67 C68 -30.7(3)
C73 P5 C67 C68 -134.2(3)
Fe2 P5 C67 C68 90.2(3)
C61 P5 C67 C72 155.4(3)
C73 P5 C67 C72 51.8(3)
Fe2 P5 C67 C72 -83.7(3)
C72 C67 C68 C69 -0.1(5)
P5 C67 C68 C69 -173.9(3)
C67 C68 C69 C70 -0.3(5)
C68 C69 C70 C71 0.9(6)
C69 C70 C71 C72 -1.0(6)
C70 C71 C72 C67 0.6(5)
C68 C67 C72 C71 0.0(5)
P5 C67 C72 C71 174.3(3)
C61 P5 C73 C78 120.4(3)
C67 P5 C73 C78 -129.4(3)
Fe2 P5 C73 C78 1.4(4)
C61 P5 C73 C74 -59.1(3)
C67 P5 C73 C74 51.1(3)
Fe2 P5 C73 C74 -178.2(2)
C78 C73 C74 C75 0.0(5)
P5 C73 C74 C75 179.6(3)
C73 C74 C75 C76 1.2(6)
C74 C75 C76 C77 -1.9(6)
C75 C76 C77 C78 1.4(6)
C74 C73 C78 C77 -0.5(5)
P5 C73 C78 C77 179.9(3)
C76 C77 C78 C73 -0.2(6)
C62 P6 C79 C80 13.2(3)
C85 P6 C79 C80 -91.7(3)
Fe2 P6 C79 C80 127.6(3)
C62 P6 C79 C84 -164.8(3)
C85 P6 C79 C84 90.3(3)
Fe2 P6 C79 C84 -50.4(3)
C84 C79 C80 C81 2.1(5)
P6 C79 C80 C81 -175.9(3)
C79 C80 C81 C82 -2.0(6)
C80 C81 C82 C83 0.2(6)
C81 C82 C83 C84 1.5(6)
C82 C83 C84 C79 -1.4(6)
C80 C79 C84 C83 -0.4(5)
P6 C79 C84 C83 177.7(3)
C79 P6 C85 C90 176.5(3)
C62 P6 C85 C90 71.1(3)
Fe2 P6 C85 C90 -53.2(3)
C79 P6 C85 C86 -6.8(3)
C62 P6 C85 C86 -112.2(3)
Fe2 P6 C85 C86 123.6(3)
C90 C85 C86 C87 1.2(5)
P6 C85 C86 C87 -175.6(3)
C85 C86 C87 C88 -0.9(6)
C86 C87 C88 C89 0.4(6)
C87 C88 C89 C90 -0.2(6)
C88 C89 C90 C85 0.5(5)
C86 C85 C90 C89 -1.0(5)
P6 C85 C90 C89 175.9(3)
C97 P7 C91 C96 -84.2(3)
C103 P7 C91 C96 18.0(3)
Fe2 P7 C91 C96 156.9(3)
C97 P7 C91 C92 96.3(3)
C103 P7 C91 C92 -161.5(2)
Fe2 P7 C91 C92 -22.7(3)
C96 C91 C92 C93 -1.4(5)
P7 C91 C92 C93 178.1(2)
C96 C91 C92 P8 174.0(2)
P7 C91 C92 P8 -6.4(3)
C115 P8 C92 C93 -22.1(3)
C109 P8 C92 C93 80.9(3)
Fe2 P8 C92 C93 -151.8(3)
C115 P8 C92 C91 162.9(2)
C109 P8 C92 C91 -94.1(2)
Fe2 P8 C92 C91 33.2(3)
C91 C92 C93 C94 0.0(5)
P8 C92 C93 C94 -174.7(3)
C92 C93 C94 C95 1.6(5)
C93 C94 C95 C96 -1.7(5)
C94 C95 C96 C91 0.2(5)
C92 C91 C96 C95 1.3(5)
P7 C91 C96 C95 -178.2(3)
C91 P7 C97 C102 -166.7(3)
C103 P7 C97 C102 90.8(3)
Fe2 P7 C97 C102 -52.0(3)
C91 P7 C97 C98 12.2(3)
C103 P7 C97 C98 -90.3(3)
Fe2 P7 C97 C98 126.9(3)
C102 C97 C98 C99 1.4(5)
P7 C97 C98 C99 -177.5(3)
C97 C98 C99 C100 -1.3(5)
C98 C99 C100 C101 -0.2(5)
C99 C100 C101 C102 1.7(5)
C100 C101 C102 C97 -1.6(5)
C98 C97 C102 C101 0.0(5)
P7 C97 C102 C101 179.0(3)
C97 P7 C103 C104 -2.1(3)
C91 P7 C103 C104 -105.9(3)
Fe2 P7 C103 C104 130.5(2)
C97 P7 C103 C108 177.6(3)
C91 P7 C103 C108 73.7(3)
Fe2 P7 C103 C108 -49.8(3)
C108 C103 C104 C105 -1.2(5)
P7 C103 C104 C105 178.4(3)
C103 C104 C105 C106 1.1(5)
C104 C105 C106 C107 -0.5(5)
C105 C106 C107 C108 0.1(5)
C106 C107 C108 C103 -0.3(5)
C104 C103 C108 C107 0.8(5)
P7 C103 C108 C107 -178.8(3)
C115 P8 C109 C114 -120.2(3)
C92 P8 C109 C114 130.1(3)
Fe2 P8 C109 C114 13.2(3)
C115 P8 C109 C110 63.9(3)
C92 P8 C109 C110 -45.8(3)
Fe2 P8 C109 C110 -162.7(2)
C114 C109 C110 C111 -0.7(5)
P8 C109 C110 C111 175.4(3)
C109 C110 C111 C112 1.2(6)
C110 C111 C112 C113 -0.6(6)
C111 C112 C113 C114 -0.4(6)
C110 C109 C114 C113 -0.3(5)
P8 C109 C114 C113 -176.2(3)
C112 C113 C114 C109 0.9(5)
C92 P8 C115 C120 148.7(3)
C109 P8 C115 C120 46.7(3)
Fe2 P8 C115 C120 -88.3(3)
C92 P8 C115 C116 -36.9(3)
C109 P8 C115 C116 -138.9(3)
Fe2 P8 C115 C116 86.1(3)
C120 C115 C116 C117 -0.7(5)
P8 C115 C116 C117 -175.1(3)
C115 C116 C117 C118 0.8(5)
C116 C117 C118 C119 0.3(5)
C117 C118 C119 C120 -1.5(5)
C118 C119 C120 C115 1.6(5)
C116 C115 C120 C119 -0.5(5)
P8 C115 C120 C119 174.1(3)
C124 O1 C121 C122 8.9(5)
O1 C121 C122 C123 -31.1(5)
C121 C122 C123 C124 40.2(5)
C121 O1 C124 C123 16.8(5)
C122 C123 C124 O1 -35.4(5)
C127 O2 C125 C126 21.2(12)
O2 C125 C126 C128 -38.7(13)
C125 O2 C127 C128 4.9(10)
O2 C127 C128 C126 -29.3(12)
C125 C126 C128 C127 39.4(12)
C132 O3 C129 C130 -18(2)
O3 C129 C130 C131 -2(3)
C129 C130 C131 C132 19(3)
C129 O3 C132 C131 27(2)
C130 C131 C132 O3 -26(2)
C136 O4 C133 C134 15.9(18)
O4 C133 C134 C135 -36.2(17)
C133 C134 C135 C136 43.1(16)
C133 O4 C136 C135 14.4(13)
C134 C135 C136 O4 -35.0(12)
C137 C138 C139 C140 23(3)
O6 C141 C142 C143 40.1(12)
C141 C142 C143 C144 -28.5(12)
C142 C143 C144 O6 9.0(14)
C142 C141 O6 C144 -30.3(11)
C143 C144 O6 C141 13.4(14)
C152 O8 C149 C150 -17.8(13)
O8 C149 C150 C151 42.8(13)
C149 C150 C151 C152 -51.8(13)
C150 C151 C152 O8 41.2(13)
C149 O8 C152 C151 -17.5(13)
